data_7129176
loop_
_publ_author_name
'Fang, Wei'
'Carpentier, Ambre'
'Sun, Xiong'
'Zhao, Yue'
'Maron, Laurent'
'Zhu, Congqing'

_publ_section_title
;
 Redox-induced reversible P-P coupling in a uranium complex
;
_journal_name_full 'Chemical Communications'
_journal_paper_doi 10.1039/D1CC04765E
_journal_year 2021
_chemical_formula_moiety 'C48 H72 N6 P4 U'
_chemical_formula_sum 'C48 H72 N6 P4 U'
_chemical_formula_weight 1095.02
_chemical_properties_physical Air-sensitive,Moisture-sensitive
_space_group_crystal_system monoclinic
_space_group_IT_number 14
_space_group_name_Hall '-P 2ybc'
_space_group_name_H-M_alt 'P 1 21/c 1'
_atom_sites_solution_hydrogens geom
_atom_sites_solution_primary iterative
_audit_creation_date 2021-08-04
_audit_creation_method
;
Olex2 1.2
(compiled 2018.05.29 svn.r3508 for OlexSys, GUI svn.r5506)
;
_audit_update_record
;
2021-08-11 deposited with the CCDC.	2021-10-26 downloaded from the CCDC.
;
_cell_angle_alpha 90
_cell_angle_beta 112.9960(10)
_cell_angle_gamma 90
_cell_formula_units_Z 8
_cell_length_a 22.2995(9)
_cell_length_b 18.4153(8)
_cell_length_c 26.0924(10)
_cell_measurement_reflns_used 8826
_cell_measurement_temperature 296.15
_cell_measurement_theta_max 27.30
_cell_measurement_theta_min 2.27
_cell_volume 9863.4(7)
_computing_cell_refinement 'SAINT v8.37A (Bruker, 2015)'
_computing_data_reduction 'SAINT v8.37A (Bruker, 2015)'
_computing_molecular_graphics 'Olex2 (Dolomanov et al., 2009)'
_computing_publication_material 'Olex2 (Dolomanov et al., 2009)'
_computing_structure_refinement 'XL (Sheldrick, 2008)'
_computing_structure_solution 'olex2.solve (Bourhis et al., 2015)'
_diffrn_ambient_temperature 296.15
_diffrn_measured_fraction_theta_full 0.998
_diffrn_measured_fraction_theta_max 0.997
_diffrn_measurement_device_type 'Bruker APEX-II CCD'
_diffrn_measurement_method '\f and \w scans'
_diffrn_radiation_type MoK\a
_diffrn_radiation_wavelength 0.71073
_diffrn_reflns_av_R_equivalents 0.1085
_diffrn_reflns_av_unetI/netI 0.1197
_diffrn_reflns_Laue_measured_fraction_full 0.998
_diffrn_reflns_Laue_measured_fraction_max 0.997
_diffrn_reflns_limit_h_max 18
_diffrn_reflns_limit_h_min -28
_diffrn_reflns_limit_k_max 23
_diffrn_reflns_limit_k_min -23
_diffrn_reflns_limit_l_max 33
_diffrn_reflns_limit_l_min -33
_diffrn_reflns_number 71494
_diffrn_reflns_point_group_measured_fraction_full 0.998
_diffrn_reflns_point_group_measured_fraction_max 0.997
_diffrn_reflns_theta_full 25.242
_diffrn_reflns_theta_max 27.508
_diffrn_reflns_theta_min 1.941
_diffrn_standards_number 0
_exptl_absorpt_coefficient_mu 3.460
_exptl_absorpt_correction_T_max 0.4915
_exptl_absorpt_correction_T_min 0.4176
_exptl_absorpt_correction_type none
_exptl_absorpt_process_details
;
SADABS-2016/2 (Bruker,2016/2) was used for absorption correction.
wR2(int) was 0.1747 before and 0.0821 after correction.
The Ratio of minimum to maximum transmission is 0.8496.
The \l/2 correction factor is Not present.
;
_exptl_crystal_density_diffrn 1.475
_exptl_crystal_description block
_exptl_crystal_F_000 4432
_exptl_crystal_recrystallization_method 'Re-crystallisation from solvent'
_exptl_crystal_size_max 0.12
_exptl_crystal_size_mid 0.1
_exptl_crystal_size_min 0.1
_refine_diff_density_max 1.040
_refine_diff_density_min -1.352
_refine_diff_density_rms 0.195
_refine_ls_extinction_method none
_refine_ls_goodness_of_fit_ref 1.047
_refine_ls_hydrogen_treatment constr
_refine_ls_matrix_type full
_refine_ls_number_parameters 1106
_refine_ls_number_reflns 22594
_refine_ls_number_restraints 13
_refine_ls_restrained_S_all 1.047
_refine_ls_R_factor_all 0.1365
_refine_ls_R_factor_gt 0.0687
_refine_ls_shift/su_max 0.002
_refine_ls_shift/su_mean 0.000
_refine_ls_structure_factor_coef Fsqd
_refine_ls_weighting_details 'w=1/[\s^2^(Fo^2^)+68.9451P] where P=(Fo^2^+2Fc^2^)/3'
_refine_ls_weighting_scheme calc
_refine_ls_wR_factor_gt 0.1080
_refine_ls_wR_factor_ref 0.1356
_reflns_Friedel_coverage 0.000
_reflns_number_gt 13528
_reflns_number_total 22594
_reflns_threshold_expression 'I > 2\s(I)'
_cod_data_source_file d1cc04765e2.cif
_cod_data_source_block sx2020091501_0m
_cod_database_code 7129176
_shelx_shelxl_version_number 2014/7
_shelx_space_group_comment
;
The symmetry employed for this shelxl refinement is uniquely defined
by the following loop, which should always be used as a source of
symmetry information in preference to the above space-group names.
They are only intended as comments.
;
_shelx_estimated_absorpt_t_max 0.724
_shelx_estimated_absorpt_t_min 0.682
_olex2_refinement_description
;
1. Fixed Uiso
 At 1.2 times of:
  All C(H) groups
 At 1.5 times of:
  All C(H,H,H) groups
2. Restrained distances
 C87A-C85 \\sim C87-C85
 with sigma of 0.02
3. Uiso/Uaniso restraints and constraints
C87A \\sim C87: within 2A with sigma of 0.002 and sigma for terminal atoms of
0.004
4. Rigid body (RIGU) restrains
 C87A, C87, C85
 with sigma for 1-2 distances of 0.002 and sigma for 1-3 distances of 0.002
5. Others
 Sof(C87A)=Sof(H87A)=Sof(H87B)=Sof(H87C)=1-FVAR(1)
 Sof(H85)=Sof(C87)=Sof(H87D)=Sof(H87E)=Sof(H87F)=FVAR(1)
6.a Ternary CH refined with riding coordinates:
 C61(H61), C19(H19), C22(H22), C40(H40), C43(H43), C37(H37), C16(H16),
 C46(H46), C70(H70), C67(H67), C64(H64), C94(H94), C13(H13), C91(H91), C88(H88),
  C85(H85)
6.b Aromatic/amide H refined with riding coordinates:
 C35(H35), C50(H50), C26(H26), C80(H80), C77(H77), C29(H29), C53(H53), C2(H2),
 C76(H76), C8(H8), C9(H9), C57(H57), C32(H32), C28(H28), C52(H52), C59(H59),
 C11(H11), C33(H33), C81(H81), C56(H56), C27(H27), C34(H34), C51(H51), C83(H83),
  C74(H74), C4(H4), C3(H3), C58(H58), C10(H10), C75(H75), C5(H5), C82(H82)
6.c Idealised Me refined as rotating group:
 C24(H24A,H24B,H24C), C65(H65A,H65B,H65C), C38(H38A,H38B,H38C), C63(H63A,H63B,
 H63C), C95(H95A,H95B,H95C), C20(H20A,H20B,H20C), C18(H18A,H18B,H18C), C17(H17A,
 H17B,H17C), C68(H68A,H68B,H68C), C66(H66A,H66B,H66C), C39(H39A,H39B,H39C),
 C92(H92A,H92B,H92C), C42(H42A,H42B,H42C), C21(H21A,H21B,H21C), C23(H23A,H23B,
 H23C), C41(H41A,H41B,H41C), C47(H47A,H47B,H47C), C44(H44A,H44B,H44C), C72(H72A,
 H72B,H72C), C48(H48A,H48B,H48C), C45(H45A,H45B,H45C), C69(H69A,H69B,H69C),
 C15(H15A,H15B,H15C), C89(H89A,H89B,H89C), C62(H62A,H62B,H62C), C71(H71A,H71B,
 H71C), C96(H96A,H96B,H96C), C14(H14A,H14B,H14C), C86(H86A,H86B,H86C), C90(H90A,
 H90B,H90C), C93(H93A,H93B,H93C), C87A(H87A,H87B,H87C), C87(H87D,H87E,H87F)
;
_olex2_submission_special_instructions 'No special instructions were received'

loop_
_space_group_symop_operation_xyz
'x, y, z'
'-x, y+1/2, -z+1/2'
'-x, -y, -z'
'x, -y-1/2, z-1/2'

loop_
_atom_site_label
_atom_site_type_symbol
_atom_site_fract_x
_atom_site_fract_y
_atom_site_fract_z
_atom_site_U_iso_or_equiv
_atom_site_adp_type
_atom_site_occupancy
_atom_site_site_symmetry_order
_atom_site_calc_flag
_atom_site_refinement_flags_posn
_atom_site_refinement_flags_adp
_atom_site_refinement_flags_occupancy
_atom_site_disorder_assembly
_atom_site_disorder_group
U1 U 0.22373(2) 0.74015(2) 0.59882(2) 0.01876(8) Uani 1 1 d . . . . .
U2 U 0.27289(2) 0.24508(2) 0.42147(2) 0.01980(8) Uani 1 1 d . . . . .
P2 P 0.36910(12) 0.84318(12) 0.68681(9) 0.0222(5) Uani 1 1 d . . . . .
P7 P 0.12114(12) 0.33937(13) 0.33093(9) 0.0237(5) Uani 1 1 d . . . . .
P3 P 0.29860(11) 0.92235(12) 0.62607(9) 0.0209(5) Uani 1 1 d . . . . .
P6 P 0.18993(11) 0.42201(12) 0.38849(9) 0.0206(5) Uani 1 1 d . . . . .
P1 P 0.10791(11) 0.74540(13) 0.49061(9) 0.0253(5) Uani 1 1 d . . . . .
P4 P 0.22609(12) 0.58920(12) 0.65293(10) 0.0255(5) Uani 1 1 d . . . . .
P8 P 0.31124(13) 0.08879(12) 0.39515(10) 0.0275(5) Uani 1 1 d . . . . .
P5 P 0.38123(12) 0.26545(14) 0.53325(10) 0.0310(6) Uani 1 1 d . . . . .
N5 N 0.3010(3) 0.6950(4) 0.5636(3) 0.0201(15) Uani 1 1 d . . . . .
N2 N 0.3396(3) 0.7660(4) 0.6601(3) 0.0213(15) Uani 1 1 d . . . . .
N6 N 0.1566(3) 0.7983(4) 0.6389(3) 0.0209(16) Uani 1 1 d . . . . .
N9 N 0.1564(3) 0.2653(3) 0.3587(3) 0.0215(15) Uani 1 1 d . . . . .
N4 N 0.1996(4) 0.6709(4) 0.6620(3) 0.0236(17) Uani 1 1 d . . . . .
N1 N 0.1830(3) 0.7180(4) 0.5042(3) 0.0226(16) Uani 1 1 d . . . . .
N7 N 0.3321(3) 0.3021(4) 0.3746(3) 0.0224(16) Uani 1 1 d . . . . .
N10 N 0.1969(4) 0.1910(4) 0.4521(3) 0.0235(17) Uani 1 1 d . . . . .
C36 C 0.1670(4) 0.6952(4) 0.6951(3) 0.0174(17) Uani 1 1 d . . . . .
N12 N 0.3003(4) 0.1692(4) 0.3634(3) 0.0263(18) Uani 1 1 d . . . . .
N11 N 0.3067(3) 0.2349(4) 0.5175(3) 0.0243(16) Uani 1 1 d . . . . .
N3 N 0.2336(3) 0.8751(4) 0.6033(3) 0.0208(16) Uani 1 1 d . . . . .
C78 C 0.1441(4) 0.1598(4) 0.4091(3) 0.0198(18) Uani 1 1 d . . . . .
N8 N 0.2584(3) 0.3802(4) 0.4127(3) 0.0209(16) Uani 1 1 d . . . . .
C31 C 0.1422(4) 0.7672(4) 0.6808(3) 0.0198(18) Uani 1 1 d . . . . .
C60 C 0.3191(4) 0.4117(5) 0.4172(4) 0.025(2) Uani 1 1 d . . . . .
C49 C 0.3257(4) 0.1945(5) 0.3250(3) 0.0204(19) Uani 1 1 d . . . . .
C35 C 0.1609(4) 0.6585(5) 0.7388(3) 0.027(2) Uani 1 1 d . . . . .
H35 H 0.1776 0.6119 0.7479 0.033 Uiso 1 1 calc R . . . .
C50 C 0.3308(4) 0.1551(5) 0.2819(4) 0.028(2) Uani 1 1 d . . . . .
H50 H 0.3175 0.1069 0.2771 0.034 Uiso 1 1 calc R . . . .
C26 C 0.1458(5) 0.9700(4) 0.5656(3) 0.026(2) Uani 1 1 d . . . . .
H26 H 0.1711 0.9965 0.5511 0.031 Uiso 1 1 calc R . . . .
C30 C 0.1306(4) 0.8631(4) 0.6140(3) 0.0208(18) Uani 1 1 d . . . . .
C61 C 0.1909(5) 0.5094(5) 0.3551(4) 0.029(2) Uani 1 1 d . . . . .
H61 H 0.2181 0.5413 0.3853 0.035 Uiso 1 1 calc R . . . .
C80 C 0.1607(5) 0.1631(5) 0.5298(4) 0.029(2) Uani 1 1 d . . . . .
H80 H 0.1203 0.1452 0.5062 0.034 Uiso 1 1 calc R . . . .
C54 C 0.3453(4) 0.2676(5) 0.3324(3) 0.0228(19) Uani 1 1 d . . . . .
C25 C 0.1700(4) 0.9056(5) 0.5943(3) 0.0214(19) Uani 1 1 d . . . . .
C19 C 0.2928(4) 1.0100(4) 0.6578(4) 0.024(2) Uani 1 1 d . . . . .
H19 H 0.2664 1.0408 0.6264 0.029 Uiso 1 1 calc R . . . .
C73 C 0.1233(4) 0.1989(4) 0.3588(4) 0.024(2) Uani 1 1 d . . . . .
C22 C 0.3320(4) 0.9435(5) 0.5738(3) 0.025(2) Uani 1 1 d . . . . .
H22 H 0.3777 0.9579 0.5930 0.030 Uiso 1 1 calc R . . . .
C79 C 0.2064(5) 0.1852(5) 0.5082(4) 0.028(2) Uani 1 1 d . . . . .
C7 C 0.3592(4) 0.6709(5) 0.6050(4) 0.025(2) Uani 1 1 d . . . . .
C77 C 0.1158(5) 0.0931(5) 0.4094(4) 0.031(2) Uani 1 1 d . . . . .
H77 H 0.1296 0.0665 0.4423 0.037 Uiso 1 1 calc R . . . .
C29 C 0.0684(4) 0.8891(5) 0.6041(4) 0.027(2) Uani 1 1 d . . . . .
H29 H 0.0414 0.8624 0.6165 0.032 Uiso 1 1 calc R . . . .
C40 C 0.1590(5) 0.5239(5) 0.6423(4) 0.028(2) Uani 1 1 d . . . . .
H40 H 0.1485 0.5252 0.6755 0.033 Uiso 1 1 calc R . . . .
C1 C 0.2199(5) 0.7022(4) 0.4730(3) 0.025(2) Uani 1 1 d . . . . .
C53 C 0.3705(4) 0.2994(5) 0.2964(4) 0.026(2) Uani 1 1 d . . . . .
H53 H 0.3831 0.3479 0.3006 0.031 Uiso 1 1 calc R . . . .
C12 C 0.3802(4) 0.7058(5) 0.6570(3) 0.0239(19) Uani 1 1 d . . . . .
C2 C 0.2005(5) 0.7036(5) 0.4160(4) 0.029(2) Uani 1 1 d . . . . .
H2 H 0.1570 0.7122 0.3938 0.035 Uiso 1 1 calc R . . . .
C6 C 0.2866(5) 0.6880(5) 0.5074(4) 0.026(2) Uani 1 1 d . . . . .
C76 C 0.0668(5) 0.0645(5) 0.3615(4) 0.033(2) Uani 1 1 d . . . . .
H76 H 0.0486 0.0194 0.3626 0.040 Uiso 1 1 calc R . . . .
C55 C 0.3576(4) 0.3695(4) 0.3961(3) 0.0207(18) Uani 1 1 d . . . . .
C24 C 0.3290(5) 0.8740(5) 0.5384(4) 0.038(3) Uani 1 1 d . . . . .
H24A H 0.3489 0.8341 0.5628 0.058 Uiso 1 1 calc GR . . . .
H24B H 0.3519 0.8829 0.5146 0.058 Uiso 1 1 calc GR . . . .
H24C H 0.2844 0.8625 0.5162 0.058 Uiso 1 1 calc GR . . . .
C8 C 0.3958(5) 0.6104(5) 0.6003(4) 0.028(2) Uani 1 1 d . . . . .
H8 H 0.3830 0.5854 0.5668 0.034 Uiso 1 1 calc R . . . .
C9 C 0.4504(5) 0.5880(5) 0.6453(4) 0.034(2) Uani 1 1 d . . . . .
H9 H 0.4744 0.5486 0.6414 0.040 Uiso 1 1 calc R . . . .
C57 C 0.4397(5) 0.4637(5) 0.4283(4) 0.038(3) Uani 1 1 d . . . . .
H57 H 0.4808 0.4806 0.4327 0.046 Uiso 1 1 calc R . . . .
C84 C 0.2677(4) 0.2115(4) 0.5442(4) 0.025(2) Uani 1 1 d . . . . .
C32 C 0.1117(5) 0.7993(5) 0.7137(3) 0.028(2) Uani 1 1 d . . . . .
H32 H 0.0958 0.8465 0.7062 0.033 Uiso 1 1 calc R . . . .
C43 C 0.0497(5) 0.6686(5) 0.4616(4) 0.034(2) Uani 1 1 d . . . . .
H43 H 0.0740 0.6244 0.4782 0.041 Uiso 1 1 calc R . . . .
C28 C 0.0458(4) 0.9538(5) 0.5761(4) 0.028(2) Uani 1 1 d . . . . .
H28 H 0.0037 0.9695 0.5694 0.034 Uiso 1 1 calc R . . . .
C52 C 0.3766(4) 0.2578(5) 0.2540(4) 0.032(2) Uani 1 1 d . . . . .
H52 H 0.3951 0.2784 0.2310 0.039 Uiso 1 1 calc R . . . .
C59 C 0.3412(4) 0.4788(4) 0.4429(3) 0.026(2) Uani 1 1 d . . . . .
H59 H 0.3159 0.5054 0.4573 0.031 Uiso 1 1 calc R . . . .
C11 C 0.4335(4) 0.6807(5) 0.7017(4) 0.0225(19) Uani 1 1 d . . . . .
H11 H 0.4452 0.7028 0.7363 0.027 Uiso 1 1 calc R . . . .
C37 C 0.2876(5) 0.5569(5) 0.7206(4) 0.035(2) Uani 1 1 d . . . . .
H37 H 0.2657 0.5259 0.7385 0.042 Uiso 1 1 calc R . . . .
C16 C 0.3606(5) 0.8595(5) 0.7532(4) 0.031(2) Uani 1 1 d . . . . .
H16 H 0.3653 0.9117 0.7612 0.037 Uiso 1 1 calc R . . . .
C65 C 0.1655(5) 0.3725(5) 0.4786(4) 0.037(2) Uani 1 1 d . . . . .
H65A H 0.1443 0.3315 0.4560 0.055 Uiso 1 1 calc GR . . . .
H65B H 0.1464 0.3817 0.5052 0.055 Uiso 1 1 calc GR . . . .
H65C H 0.2110 0.3623 0.4979 0.055 Uiso 1 1 calc GR . . . .
C33 C 0.1053(4) 0.7607(5) 0.7572(3) 0.029(2) Uani 1 1 d . . . . .
H33 H 0.0845 0.7821 0.7781 0.035 Uiso 1 1 calc R . . . .
C81 C 0.1765(5) 0.1682(5) 0.5868(4) 0.035(2) Uani 1 1 d . . . . .
H81 H 0.1459 0.1547 0.6011 0.042 Uiso 1 1 calc R . . . .
C56 C 0.4182(5) 0.3974(5) 0.4032(4) 0.030(2) Uani 1 1 d . . . . .
H56 H 0.4450 0.3705 0.3906 0.036 Uiso 1 1 calc R . . . .
C46 C 0.0818(4) 0.8157(4) 0.4350(3) 0.026(2) Uani 1 1 d . . . . .
H46 H 0.0686 0.7920 0.3987 0.031 Uiso 1 1 calc R . . . .
C27 C 0.0853(5) 0.9946(5) 0.5583(3) 0.028(2) Uani 1 1 d . . . . .
H27 H 0.0708 1.0392 0.5412 0.033 Uiso 1 1 calc R . . . .
C70 C 0.1219(5) 0.3562(6) 0.2618(3) 0.036(2) Uani 1 1 d . . . . .
H70 H 0.1204 0.4089 0.2563 0.044 Uiso 1 1 calc R . . . .
C34 C 0.1291(5) 0.6921(5) 0.7695(4) 0.030(2) Uani 1 1 d . . . . .
H34 H 0.1243 0.6672 0.7986 0.036 Uiso 1 1 calc R . . . .
C67 C 0.0369(4) 0.3459(5) 0.3241(4) 0.035(2) Uani 1 1 d . . . . .
H67 H 0.0132 0.3113 0.2946 0.042 Uiso 1 1 calc R . . . .
C38 C 0.3218(5) 0.6186(5) 0.7603(4) 0.037(2) Uani 1 1 d . . . . .
H38A H 0.3390 0.6526 0.7416 0.056 Uiso 1 1 calc GR . . . .
H38B H 0.3568 0.5992 0.7922 0.056 Uiso 1 1 calc GR . . . .
H38C H 0.2912 0.6428 0.7721 0.056 Uiso 1 1 calc GR . . . .
C51 C 0.3556(5) 0.1863(5) 0.2454(3) 0.029(2) Uani 1 1 d . . . . .
H51 H 0.3580 0.1597 0.2159 0.035 Uiso 1 1 calc R . . . .
C83 C 0.2823(5) 0.2148(5) 0.6014(4) 0.031(2) Uani 1 1 d . . . . .
H83 H 0.3228 0.2318 0.6254 0.037 Uiso 1 1 calc R . . . .
C74 C 0.0739(5) 0.1705(5) 0.3111(4) 0.030(2) Uani 1 1 d . . . . .
H74 H 0.0598 0.1964 0.2779 0.036 Uiso 1 1 calc R . . . .
C64 C 0.1569(5) 0.4388(5) 0.4418(4) 0.030(2) Uani 1 1 d . . . . .
H64 H 0.1102 0.4488 0.4230 0.035 Uiso 1 1 calc R . . . .
C63 C 0.2245(5) 0.5079(5) 0.3131(4) 0.038(2) Uani 1 1 d . . . . .
H63A H 0.2667 0.4859 0.3303 0.057 Uiso 1 1 calc GR . . . .
H63B H 0.2291 0.5566 0.3021 0.057 Uiso 1 1 calc GR . . . .
H63C H 0.1984 0.4802 0.2809 0.057 Uiso 1 1 calc GR . . . .
C94 C 0.2597(5) 0.0197(4) 0.3450(4) 0.029(2) Uani 1 1 d . . . . .
H94 H 0.2850 -0.0017 0.3254 0.035 Uiso 1 1 calc R . . . .
C13 C 0.4560(5) 0.8565(5) 0.6999(4) 0.037(2) Uani 1 1 d . . . . .
H13 H 0.4789 0.8190 0.7272 0.044 Uiso 1 1 calc R . . . .
C4 C 0.3095(5) 0.6800(5) 0.4231(4) 0.036(2) Uani 1 1 d . . . . .
H4 H 0.3392 0.6730 0.4066 0.043 Uiso 1 1 calc R . . . .
C3 C 0.2448(5) 0.6922(5) 0.3911(4) 0.034(2) Uani 1 1 d . . . . .
H3 H 0.2305 0.6929 0.3525 0.041 Uiso 1 1 calc R . . . .
C95 C 0.1989(5) 0.0530(5) 0.3027(4) 0.041(3) Uani 1 1 d . . . . .
H95A H 0.1739 0.0747 0.3214 0.062 Uiso 1 1 calc GR . . . .
H95B H 0.1735 0.0161 0.2777 0.062 Uiso 1 1 calc GR . . . .
H95C H 0.2107 0.0896 0.2821 0.062 Uiso 1 1 calc GR . . . .
C58 C 0.4005(5) 0.5052(5) 0.4468(4) 0.035(2) Uani 1 1 d . . . . .
H58 H 0.4143 0.5509 0.4620 0.042 Uiso 1 1 calc R . . . .
C10 C 0.4696(5) 0.6228(5) 0.6953(4) 0.034(2) Uani 1 1 d . . . . .
H10 H 0.5069 0.6077 0.7251 0.041 Uiso 1 1 calc R . . . .
C91 C 0.3948(5) 0.0591(6) 0.4039(4) 0.041(3) Uani 1 1 d . . . . .
H91 H 0.3965 0.0576 0.3669 0.049 Uiso 1 1 calc R . . . .
C20 C 0.2566(5) 1.0095(5) 0.6968(4) 0.035(2) Uani 1 1 d . . . . .
H20A H 0.2169 0.9824 0.6801 0.052 Uiso 1 1 calc GR . . . .
H20B H 0.2466 1.0584 0.7034 0.052 Uiso 1 1 calc GR . . . .
H20C H 0.2835 0.9873 0.7315 0.052 Uiso 1 1 calc GR . . . .
C18 C 0.4129(5) 0.8190(6) 0.8014(4) 0.041(3) Uani 1 1 d . . . . .
H18A H 0.4087 0.7678 0.7942 0.062 Uiso 1 1 calc GR . . . .
H18B H 0.4074 0.8291 0.8354 0.062 Uiso 1 1 calc GR . . . .
H18C H 0.4553 0.8349 0.8048 0.062 Uiso 1 1 calc GR . . . .
C17 C 0.2936(5) 0.8351(5) 0.7501(3) 0.031(2) Uani 1 1 d . . . . .
H17A H 0.2602 0.8603 0.7203 0.047 Uiso 1 1 calc GR . . . .
H17B H 0.2897 0.8458 0.7846 0.047 Uiso 1 1 calc GR . . . .
H17C H 0.2889 0.7837 0.7433 0.047 Uiso 1 1 calc GR . . . .
C68 C 0.0235(5) 0.3204(5) 0.3750(4) 0.041(3) Uani 1 1 d . . . . .
H68A H 0.0486 0.2776 0.3905 0.061 Uiso 1 1 calc GR . . . .
H68B H -0.0220 0.3096 0.3636 0.061 Uiso 1 1 calc GR . . . .
H68C H 0.0354 0.3582 0.4025 0.061 Uiso 1 1 calc GR . . . .
C75 C 0.0460(5) 0.1034(5) 0.3133(4) 0.037(2) Uani 1 1 d . . . . .
H75 H 0.0130 0.0851 0.2815 0.045 Uiso 1 1 calc R . . . .
C66 C 0.1900(5) 0.5060(5) 0.4770(4) 0.039(3) Uani 1 1 d . . . . .
H66A H 0.2358 0.4969 0.4961 0.058 Uiso 1 1 calc GR . . . .
H66B H 0.1711 0.5154 0.5036 0.058 Uiso 1 1 calc GR . . . .
H66C H 0.1836 0.5474 0.4530 0.058 Uiso 1 1 calc GR . . . .
C5 C 0.3302(5) 0.6781(5) 0.4814(4) 0.031(2) Uani 1 1 d . . . . .
H5 H 0.3740 0.6700 0.5032 0.037 Uiso 1 1 calc R . . . .
C39 C 0.3392(5) 0.5108(5) 0.7091(4) 0.046(3) Uani 1 1 d . . . . .
H39A H 0.3180 0.4716 0.6845 0.069 Uiso 1 1 calc GR . . . .
H39B H 0.3699 0.4916 0.7435 0.069 Uiso 1 1 calc GR . . . .
H39C H 0.3616 0.5408 0.6922 0.069 Uiso 1 1 calc GR . . . .
C92 C 0.4440(5) 0.1149(6) 0.4384(4) 0.050(3) Uani 1 1 d . . . . .
H92A H 0.4359 0.1604 0.4189 0.076 Uiso 1 1 calc GR . . . .
H92B H 0.4872 0.0986 0.4447 0.076 Uiso 1 1 calc GR . . . .
H92C H 0.4401 0.1211 0.4735 0.076 Uiso 1 1 calc GR . . . .
C82 C 0.2369(5) 0.1931(5) 0.6229(4) 0.040(3) Uani 1 1 d . . . . .
H82 H 0.2471 0.1952 0.6610 0.048 Uiso 1 1 calc R . . . .
C42 C 0.0982(5) 0.5454(6) 0.5925(4) 0.047(3) Uani 1 1 d . . . . .
H42A H 0.0857 0.5939 0.5976 0.070 Uiso 1 1 calc GR . . . .
H42B H 0.0635 0.5125 0.5890 0.070 Uiso 1 1 calc GR . . . .
H42C H 0.1070 0.5436 0.5593 0.070 Uiso 1 1 calc GR . . . .
C21 C 0.3584(5) 1.0495(5) 0.6842(4) 0.040(3) Uani 1 1 d . . . . .
H21A H 0.3853 1.0248 0.7177 0.059 Uiso 1 1 calc GR . . . .
H21B H 0.3512 1.0985 0.6929 0.059 Uiso 1 1 calc GR . . . .
H21C H 0.3797 1.0498 0.6586 0.059 Uiso 1 1 calc GR . . . .
C23 C 0.2955(5) 1.0045(5) 0.5350(4) 0.044(3) Uani 1 1 d . . . . .
H23A H 0.2520 0.9888 0.5126 0.066 Uiso 1 1 calc GR . . . .
H23B H 0.3177 1.0171 0.5112 0.066 Uiso 1 1 calc GR . . . .
H23C H 0.2937 1.0461 0.5565 0.066 Uiso 1 1 calc GR . . . .
C41 C 0.1778(6) 0.4461(5) 0.6346(4) 0.047(3) Uani 1 1 d . . . . .
H41A H 0.1931 0.4447 0.6050 0.071 Uiso 1 1 calc GR . . . .
H41B H 0.1404 0.4151 0.6256 0.071 Uiso 1 1 calc GR . . . .
H41C H 0.2116 0.4296 0.6685 0.071 Uiso 1 1 calc GR . . . .
C47 C 0.0228(5) 0.8556(6) 0.4383(4) 0.048(3) Uani 1 1 d . . . . .
H47A H -0.0114 0.8213 0.4337 0.072 Uiso 1 1 calc GR . . . .
H47B H 0.0075 0.8915 0.4094 0.072 Uiso 1 1 calc GR . . . .
H47C H 0.0354 0.8789 0.4739 0.072 Uiso 1 1 calc GR . . . .
C44 C -0.0070(6) 0.6721(6) 0.4809(5) 0.055(3) Uani 1 1 d . . . . .
H44A H 0.0091 0.6866 0.5192 0.082 Uiso 1 1 calc GR . . . .
H44B H -0.0270 0.6251 0.4768 0.082 Uiso 1 1 calc GR . . . .
H44C H -0.0386 0.7068 0.4586 0.082 Uiso 1 1 calc GR . . . .
C72 C 0.1856(6) 0.3291(6) 0.2601(4) 0.046(3) Uani 1 1 d . . . . .
H72A H 0.2211 0.3419 0.2942 0.069 Uiso 1 1 calc GR . . . .
H72B H 0.1921 0.3511 0.2293 0.069 Uiso 1 1 calc GR . . . .
H72C H 0.1839 0.2773 0.2558 0.069 Uiso 1 1 calc GR . . . .
C48 C 0.1363(5) 0.8691(5) 0.4420(4) 0.043(3) Uani 1 1 d . . . . .
H48A H 0.1532 0.8879 0.4793 0.064 Uiso 1 1 calc GR . . . .
H48B H 0.1198 0.9084 0.4161 0.064 Uiso 1 1 calc GR . . . .
H48C H 0.1705 0.8448 0.4351 0.064 Uiso 1 1 calc GR . . . .
C45 C 0.0231(6) 0.6570(6) 0.3983(4) 0.054(3) Uani 1 1 d . . . . .
H45A H -0.0019 0.6986 0.3798 0.082 Uiso 1 1 calc GR . . . .
H45B H -0.0041 0.6146 0.3886 0.082 Uiso 1 1 calc GR . . . .
H45C H 0.0588 0.6504 0.3868 0.082 Uiso 1 1 calc GR . . . .
C69 C 0.0041(5) 0.4197(6) 0.3025(5) 0.053(3) Uani 1 1 d . . . . .
H69A H 0.0237 0.4563 0.3301 0.079 Uiso 1 1 calc GR . . . .
H69B H -0.0416 0.4164 0.2949 0.079 Uiso 1 1 calc GR . . . .
H69C H 0.0096 0.4322 0.2689 0.079 Uiso 1 1 calc GR . . . .
C15 C 0.4739(5) 0.8408(6) 0.6501(4) 0.045(3) Uani 1 1 d . . . . .
H15A H 0.4493 0.7998 0.6299 0.067 Uiso 1 1 calc GR . . . .
H15B H 0.5196 0.8302 0.6631 0.067 Uiso 1 1 calc GR . . . .
H15C H 0.4640 0.8824 0.6261 0.067 Uiso 1 1 calc GR . . . .
C89 C 0.4540(6) 0.3891(6) 0.5766(5) 0.057(3) Uani 1 1 d . . . . .
H89A H 0.4900 0.3588 0.5787 0.085 Uiso 1 1 calc GR . . . .
H89B H 0.4686 0.4246 0.6058 0.085 Uiso 1 1 calc GR . . . .
H89C H 0.4369 0.4132 0.5412 0.085 Uiso 1 1 calc GR . . . .
C62 C 0.1255(5) 0.5471(5) 0.3301(4) 0.039(3) Uani 1 1 d . . . . .
H62A H 0.0979 0.5215 0.2972 0.058 Uiso 1 1 calc GR . . . .
H62B H 0.1315 0.5961 0.3205 0.058 Uiso 1 1 calc GR . . . .
H62C H 0.1055 0.5474 0.3567 0.058 Uiso 1 1 calc GR . . . .
C71 C 0.0645(6) 0.3236(7) 0.2134(4) 0.059(4) Uani 1 1 d . . . . .
H71A H 0.0649 0.2718 0.2172 0.088 Uiso 1 1 calc GR . . . .
H71B H 0.0678 0.3361 0.1789 0.088 Uiso 1 1 calc GR . . . .
H71C H 0.0245 0.3426 0.2137 0.088 Uiso 1 1 calc GR . . . .
C88 C 0.4005(6) 0.3419(6) 0.5832(5) 0.056(3) Uani 1 1 d . . . . .
H88 H 0.4178 0.3216 0.6209 0.068 Uiso 1 1 calc R . . . .
C96 C 0.2420(7) -0.0405(5) 0.3770(5) 0.060(4) Uani 1 1 d . . . . .
H96A H 0.2811 -0.0620 0.4033 0.091 Uiso 1 1 calc GR . . . .
H96B H 0.2166 -0.0768 0.3513 0.091 Uiso 1 1 calc GR . . . .
H96C H 0.2171 -0.0203 0.3964 0.091 Uiso 1 1 calc GR . . . .
C14 C 0.4849(5) 0.9271(6) 0.7279(5) 0.054(3) Uani 1 1 d . . . . .
H14A H 0.4693 0.9662 0.7016 0.080 Uiso 1 1 calc GR . . . .
H14B H 0.5315 0.9247 0.7413 0.080 Uiso 1 1 calc GR . . . .
H14C H 0.4722 0.9354 0.7586 0.080 Uiso 1 1 calc GR . . . .
C85 C 0.4416(6) 0.1961(8) 0.5735(5) 0.067(4) Uani 1 1 d D U . . .
H85 H 0.4263 0.1520 0.5513 0.080 Uiso 0.645(15) 1 calc R . P A 1
C86 C 0.5080(6) 0.2110(8) 0.5697(6) 0.081(5) Uani 1 1 d . . . . .
H86A H 0.5017 0.2170 0.5314 0.121 Uiso 1 1 calc GR . . . .
H86B H 0.5367 0.1707 0.5854 0.121 Uiso 1 1 calc GR . . . .
H86C H 0.5267 0.2544 0.5901 0.121 Uiso 1 1 calc GR . . . .
C90 C 0.3432(7) 0.3865(6) 0.5771(5) 0.065(4) Uani 1 1 d . . . . .
H90A H 0.3217 0.4014 0.5390 0.097 Uiso 1 1 calc GR . . . .
H90B H 0.3570 0.4286 0.6005 0.097 Uiso 1 1 calc GR . . . .
H90C H 0.3137 0.3585 0.5878 0.097 Uiso 1 1 calc GR . . . .
C93 C 0.4113(7) -0.0150(7) 0.4291(5) 0.070(4) Uani 1 1 d . . . . .
H93A H 0.4102 -0.0147 0.4655 0.105 Uiso 1 1 calc GR . . . .
H93B H 0.4542 -0.0283 0.4319 0.105 Uiso 1 1 calc GR . . . .
H93C H 0.3802 -0.0494 0.4059 0.105 Uiso 1 1 calc GR . . . .
C87A C 0.4196(16) 0.1284(14) 0.5793(15) 0.065(5) Uani 0.355(15) 1 d D U P A 2
H87A H 0.3953 0.1312 0.6026 0.097 Uiso 0.355(15) 1 calc GR . P A 2
H87B H 0.4561 0.0963 0.5960 0.097 Uiso 0.355(15) 1 calc GR . P A 2
H87C H 0.3920 0.1100 0.5433 0.097 Uiso 0.355(15) 1 calc GR . P A 2
C87 C 0.4501(9) 0.1741(11) 0.6265(7) 0.065(4) Uani 0.645(15) 1 d D U P A 1
H87D H 0.4683 0.2133 0.6522 0.098 Uiso 0.645(15) 1 calc GR . P A 1
H87E H 0.4792 0.1333 0.6372 0.098 Uiso 0.645(15) 1 calc GR . P A 1
H87F H 0.4088 0.1604 0.6270 0.098 Uiso 0.645(15) 1 calc GR . P A 1

loop_
_atom_site_aniso_label
_atom_site_aniso_U_11
_atom_site_aniso_U_22
_atom_site_aniso_U_33
_atom_site_aniso_U_23
_atom_site_aniso_U_13
_atom_site_aniso_U_12
U1 0.01942(17) 0.01817(16) 0.01936(16) 0.00068(12) 0.00829(13) 0.00152(14)
U2 0.02058(17) 0.01999(17) 0.02067(16) 0.00008(12) 0.01005(13) -0.00215(14)
P2 0.0213(13) 0.0202(12) 0.0221(12) 0.0016(9) 0.0052(10) -0.0008(10)
P7 0.0205(13) 0.0251(12) 0.0229(12) 0.0000(9) 0.0058(10) -0.0030(10)
P3 0.0231(13) 0.0166(11) 0.0241(12) 0.0024(8) 0.0103(10) 0.0009(9)
P6 0.0239(13) 0.0173(11) 0.0221(12) -0.0001(8) 0.0107(10) -0.0005(9)
P1 0.0244(12) 0.0258(12) 0.0225(11) 0.0003(9) 0.0058(9) 0.0018(11)
P4 0.0322(15) 0.0201(12) 0.0286(13) 0.0053(9) 0.0165(11) 0.0041(10)
P8 0.0371(16) 0.0202(12) 0.0302(13) -0.0022(9) 0.0186(12) -0.0026(11)
P5 0.0273(14) 0.0359(14) 0.0292(12) -0.0040(10) 0.0105(10) -0.0097(11)
N5 0.017(4) 0.021(4) 0.025(4) 0.005(3) 0.012(3) 0.005(3)
N2 0.016(4) 0.025(4) 0.021(4) -0.001(3) 0.004(3) 0.003(3)
N6 0.017(4) 0.018(4) 0.028(4) -0.004(3) 0.010(3) 0.002(3)
N9 0.024(4) 0.012(3) 0.028(4) 0.002(3) 0.010(3) -0.003(3)
N4 0.023(4) 0.024(4) 0.026(4) 0.002(3) 0.011(3) -0.001(3)
N1 0.023(4) 0.025(4) 0.017(4) 0.005(3) 0.005(3) 0.004(3)
N7 0.023(4) 0.018(4) 0.030(4) -0.011(3) 0.014(3) -0.005(3)
N10 0.023(4) 0.023(4) 0.025(4) 0.002(3) 0.009(3) -0.005(3)
C36 0.013(5) 0.016(4) 0.022(4) 0.004(3) 0.006(3) -0.001(3)
N12 0.035(5) 0.021(4) 0.031(4) -0.004(3) 0.021(4) -0.008(3)
N11 0.025(4) 0.021(4) 0.027(4) 0.002(3) 0.010(3) -0.009(3)
N3 0.022(4) 0.018(4) 0.022(4) 0.000(3) 0.008(3) 0.003(3)
C78 0.022(5) 0.017(4) 0.024(5) 0.004(3) 0.014(4) 0.006(4)
N8 0.017(4) 0.020(4) 0.029(4) 0.002(3) 0.011(3) 0.001(3)
C31 0.017(4) 0.017(4) 0.021(4) -0.005(3) 0.002(3) -0.007(3)
C60 0.024(5) 0.025(5) 0.028(5) 0.003(4) 0.011(4) -0.001(4)
C49 0.019(5) 0.024(5) 0.017(4) 0.000(3) 0.006(4) 0.002(4)
C35 0.022(5) 0.027(5) 0.028(5) 0.006(4) 0.006(4) 0.002(4)
C50 0.029(6) 0.022(5) 0.034(5) 0.002(4) 0.012(4) 0.001(4)
C26 0.034(6) 0.015(4) 0.026(5) 0.003(3) 0.010(4) 0.000(4)
C30 0.022(5) 0.015(4) 0.020(4) 0.000(3) 0.003(4) 0.001(4)
C61 0.028(6) 0.028(5) 0.029(5) -0.002(4) 0.009(4) -0.002(4)
C80 0.026(6) 0.029(5) 0.032(5) 0.004(4) 0.013(4) 0.002(4)
C54 0.023(5) 0.022(5) 0.025(4) -0.002(3) 0.011(4) -0.005(4)
C25 0.017(5) 0.027(5) 0.022(4) -0.005(3) 0.009(4) 0.005(4)
C19 0.025(5) 0.019(5) 0.027(5) -0.002(3) 0.008(4) 0.001(4)
C73 0.029(6) 0.015(4) 0.033(5) -0.003(4) 0.017(4) -0.004(4)
C22 0.024(5) 0.025(5) 0.029(5) 0.006(4) 0.015(4) -0.004(4)
C79 0.034(6) 0.021(5) 0.035(5) 0.006(4) 0.022(5) 0.007(4)
C7 0.023(5) 0.026(5) 0.028(5) 0.001(4) 0.012(4) 0.001(4)
C77 0.033(6) 0.027(5) 0.033(5) 0.000(4) 0.013(4) -0.010(4)
C29 0.024(5) 0.023(5) 0.034(5) 0.005(4) 0.013(4) 0.001(4)
C40 0.036(6) 0.027(5) 0.027(5) 0.002(4) 0.019(4) -0.005(4)
C1 0.040(6) 0.015(4) 0.019(4) 0.000(3) 0.011(4) 0.004(4)
C53 0.021(5) 0.020(5) 0.036(5) 0.005(4) 0.012(4) -0.004(4)
C12 0.025(5) 0.024(5) 0.025(5) 0.003(4) 0.013(4) 0.000(4)
C2 0.034(6) 0.029(5) 0.025(5) -0.009(4) 0.012(4) 0.001(4)
C6 0.031(6) 0.022(5) 0.023(5) -0.004(3) 0.010(4) 0.003(4)
C76 0.043(7) 0.015(5) 0.048(6) -0.009(4) 0.025(5) 0.000(4)
C55 0.022(5) 0.019(4) 0.022(4) 0.001(3) 0.010(4) -0.002(4)
C24 0.051(7) 0.030(6) 0.043(6) -0.003(4) 0.028(5) -0.003(5)
C8 0.036(6) 0.020(5) 0.037(5) 0.000(4) 0.022(5) 0.001(4)
C9 0.029(6) 0.021(5) 0.057(7) 0.009(4) 0.022(5) 0.011(4)
C57 0.028(6) 0.034(6) 0.057(7) -0.011(5) 0.020(5) -0.017(5)
C84 0.025(5) 0.019(4) 0.029(5) -0.003(3) 0.008(4) -0.002(4)
C32 0.033(6) 0.022(5) 0.026(5) -0.004(4) 0.010(4) 0.000(4)
C43 0.029(6) 0.032(6) 0.031(5) 0.005(4) 0.002(4) 0.007(4)
C28 0.014(5) 0.028(5) 0.044(6) 0.003(4) 0.012(4) 0.003(4)
C52 0.034(5) 0.035(6) 0.033(5) 0.004(4) 0.018(4) -0.001(5)
C59 0.026(5) 0.021(5) 0.031(5) -0.005(4) 0.012(4) -0.007(4)
C11 0.013(5) 0.028(5) 0.026(5) 0.004(4) 0.008(4) 0.001(4)
C37 0.035(6) 0.034(6) 0.041(6) 0.022(4) 0.020(5) 0.017(5)
C16 0.039(6) 0.025(5) 0.026(5) -0.001(4) 0.009(4) -0.004(4)
C65 0.050(7) 0.030(6) 0.041(6) 0.002(4) 0.031(5) -0.001(5)
C33 0.020(5) 0.047(6) 0.023(4) -0.005(4) 0.011(4) -0.007(4)
C81 0.040(7) 0.034(6) 0.040(6) 0.004(4) 0.025(5) -0.004(5)
C56 0.026(6) 0.019(5) 0.050(6) -0.003(4) 0.021(5) -0.006(4)
C46 0.030(6) 0.023(5) 0.015(4) -0.003(3) -0.001(4) 0.003(4)
C27 0.031(6) 0.016(4) 0.031(5) 0.002(3) 0.006(4) 0.011(4)
C70 0.043(7) 0.048(6) 0.016(5) -0.003(4) 0.008(4) -0.012(5)
C34 0.038(6) 0.030(5) 0.021(5) 0.003(4) 0.011(4) -0.001(4)
C67 0.016(5) 0.028(5) 0.047(6) -0.004(4) -0.001(4) -0.006(4)
C38 0.028(6) 0.047(6) 0.033(6) 0.015(4) 0.009(5) 0.004(5)
C51 0.033(6) 0.037(6) 0.017(5) 0.002(4) 0.010(4) 0.002(4)
C83 0.021(5) 0.045(6) 0.026(5) -0.001(4) 0.008(4) -0.007(4)
C74 0.027(6) 0.033(5) 0.025(5) -0.003(4) 0.006(4) 0.004(4)
C64 0.037(6) 0.026(5) 0.035(5) -0.003(4) 0.025(5) -0.002(4)
C63 0.043(7) 0.039(6) 0.035(6) 0.002(4) 0.019(5) -0.003(5)
C94 0.044(6) 0.017(5) 0.036(5) -0.005(4) 0.027(5) 0.001(4)
C13 0.020(6) 0.036(6) 0.048(6) 0.009(4) 0.007(5) 0.004(4)
C4 0.036(7) 0.047(6) 0.034(6) -0.004(4) 0.025(5) 0.007(5)
C3 0.040(7) 0.043(6) 0.020(5) -0.002(4) 0.013(4) 0.004(5)
C95 0.033(6) 0.041(6) 0.058(7) -0.013(5) 0.027(6) -0.015(5)
C58 0.032(6) 0.026(5) 0.046(6) -0.008(4) 0.015(5) -0.005(4)
C10 0.027(6) 0.027(5) 0.049(6) 0.014(4) 0.014(5) 0.011(4)
C91 0.046(7) 0.046(7) 0.038(6) 0.009(5) 0.024(5) 0.016(5)
C20 0.045(7) 0.034(6) 0.030(5) -0.001(4) 0.021(5) 0.005(5)
C18 0.037(7) 0.055(7) 0.020(5) -0.001(4) -0.001(4) 0.005(5)
C17 0.050(7) 0.031(5) 0.018(5) 0.002(4) 0.019(4) -0.011(5)
C68 0.027(6) 0.040(6) 0.062(7) -0.015(5) 0.025(5) -0.008(5)
C75 0.034(7) 0.031(6) 0.037(6) -0.011(4) 0.004(5) -0.004(5)
C66 0.054(7) 0.032(6) 0.044(6) -0.009(4) 0.034(6) -0.006(5)
C5 0.029(6) 0.042(6) 0.027(5) -0.001(4) 0.018(4) 0.008(4)
C39 0.046(7) 0.028(6) 0.070(8) 0.027(5) 0.031(6) 0.017(5)
C92 0.038(7) 0.076(9) 0.037(6) -0.005(6) 0.014(5) 0.008(6)
C82 0.052(8) 0.042(6) 0.028(5) -0.001(4) 0.019(5) -0.008(5)
C42 0.034(7) 0.041(7) 0.057(7) -0.001(5) 0.008(6) -0.001(5)
C21 0.051(7) 0.020(5) 0.044(6) -0.006(4) 0.014(5) -0.012(5)
C23 0.070(9) 0.038(6) 0.041(6) 0.021(5) 0.040(6) 0.023(6)
C41 0.059(8) 0.032(6) 0.044(7) 0.008(5) 0.012(6) 0.002(5)
C47 0.029(7) 0.049(7) 0.055(7) 0.004(5) 0.005(5) 0.015(5)
C44 0.049(8) 0.070(9) 0.058(8) 0.009(6) 0.034(7) -0.009(6)
C72 0.064(9) 0.050(7) 0.036(6) 0.005(5) 0.033(6) -0.001(6)
C48 0.054(8) 0.029(6) 0.046(6) -0.004(4) 0.021(6) -0.008(5)
C45 0.052(8) 0.057(8) 0.056(8) -0.024(6) 0.023(6) -0.030(6)
C69 0.023(6) 0.045(7) 0.081(9) -0.005(6) 0.010(6) 0.002(5)
C15 0.020(6) 0.049(7) 0.064(7) 0.012(5) 0.016(5) -0.002(5)
C89 0.050(8) 0.047(7) 0.068(8) -0.012(6) 0.015(6) -0.033(6)
C62 0.043(7) 0.021(5) 0.043(6) 0.002(4) 0.006(5) 0.002(5)
C71 0.066(9) 0.075(9) 0.018(5) -0.002(5) -0.001(5) -0.023(7)
C88 0.055(9) 0.049(8) 0.060(8) -0.019(6) 0.016(6) -0.013(6)
C96 0.102(11) 0.030(6) 0.057(8) -0.007(5) 0.039(7) -0.034(7)
C14 0.021(6) 0.044(7) 0.084(9) -0.011(6) 0.007(6) -0.010(5)
C85 0.034(7) 0.081(8) 0.072(7) 0.019(6) 0.005(6) 0.013(6)
C86 0.037(8) 0.085(11) 0.112(12) -0.029(9) 0.021(8) -0.002(8)
C90 0.084(11) 0.035(7) 0.072(9) -0.012(6) 0.027(8) 0.003(7)
C93 0.074(11) 0.068(9) 0.067(9) 0.020(7) 0.026(8) 0.037(8)
C87A 0.033(10) 0.078(9) 0.073(9) 0.019(7) 0.009(7) 0.017(7)
C87 0.035(9) 0.077(9) 0.073(8) 0.019(6) 0.008(6) 0.016(7)

loop_
_atom_type_symbol
_atom_type_description
_atom_type_scat_dispersion_real
_atom_type_scat_dispersion_imag
_atom_type_scat_source
C C 0.0033 0.0016 'International Tables Vol C Tables 4.2.6.8 and 6.1.1.4'
H H 0.0000 0.0000 'International Tables Vol C Tables 4.2.6.8 and 6.1.1.4'
N N 0.0061 0.0033 'International Tables Vol C Tables 4.2.6.8 and 6.1.1.4'
P P 0.1023 0.0942 'International Tables Vol C Tables 4.2.6.8 and 6.1.1.4'
U U -9.6767 9.6646 'International Tables Vol C Tables 4.2.6.8 and 6.1.1.4'

loop_
_geom_angle_atom_site_label_1
_geom_angle_atom_site_label_2
_geom_angle_atom_site_label_3
_geom_angle
_geom_angle_site_symmetry_1
_geom_angle_site_symmetry_3
_geom_angle_publ_flag
P1 U1 P4 108.22(7) . . ?
N5 U1 P1 97.70(17) . . ?
N5 U1 P4 88.67(16) . . ?
N5 U1 N2 66.0(2) . . ?
N5 U1 N3 107.5(2) . . ?
N2 U1 P1 153.39(16) . . ?
N2 U1 P4 92.87(16) . . ?
N6 U1 P1 86.64(17) . . ?
N6 U1 P4 95.98(17) . . ?
N6 U1 N5 172.3(2) . . ?
N6 U1 N2 107.6(2) . . ?
N6 U1 N3 65.9(2) . . ?
N4 U1 P1 109.60(19) . . ?
N4 U1 P4 31.65(18) . . ?
N4 U1 N5 119.0(2) . . ?
N4 U1 N2 96.9(2) . . ?
N4 U1 N6 64.8(2) . . ?
N4 U1 N1 124.2(2) . . ?
N4 U1 N3 124.0(2) . . ?
N1 U1 P1 33.20(18) . . ?
N1 U1 P4 104.91(17) . . ?
N1 U1 N5 64.5(2) . . ?
N1 U1 N2 126.5(2) . . ?
N1 U1 N6 119.7(2) . . ?
N1 U1 N3 102.5(2) . . ?
N3 U1 P1 92.29(16) . . ?
N3 U1 P4 152.17(15) . . ?
N3 U1 N2 74.3(2) . . ?
P5 U2 P8 98.17(7) . . ?
N9 U2 P8 107.12(16) . . ?
N9 U2 P5 148.81(16) . . ?
N9 U2 N8 74.2(2) . . ?
N7 U2 P8 92.23(16) . . ?
N7 U2 P5 92.72(18) . . ?
N7 U2 N9 104.0(2) . . ?
N7 U2 N8 65.8(2) . . ?
N10 U2 P8 88.85(18) . . ?
N10 U2 P5 97.80(17) . . ?
N10 U2 N9 65.4(2) . . ?
N10 U2 N7 169.2(2) . . ?
N10 U2 N8 111.5(2) . . ?
N12 U2 P8 30.92(17) . . ?
N12 U2 P5 113.3(2) . . ?
N12 U2 N9 97.7(2) . . ?
N12 U2 N7 65.5(2) . . ?
N12 U2 N10 112.0(2) . . ?
N12 U2 N11 126.9(3) . . ?
N12 U2 N8 126.7(2) . . ?
N11 U2 P8 99.20(18) . . ?
N11 U2 P5 33.11(17) . . ?
N11 U2 N9 122.3(2) . . ?
N11 U2 N7 125.5(2) . . ?
N11 U2 N10 64.8(2) . . ?
N11 U2 N8 98.9(2) . . ?
N8 U2 P8 157.16(16) . . ?
N8 U2 P5 89.49(17) . . ?
N2 P2 P3 102.2(3) . . ?
N2 P2 C16 112.2(4) . . ?
N2 P2 C13 114.8(4) . . ?
C16 P2 P3 104.8(3) . . ?
C16 P2 C13 106.9(5) . . ?
C13 P2 P3 115.7(3) . . ?
N9 P7 P6 100.7(3) . . ?
N9 P7 C70 113.4(4) . . ?
N9 P7 C67 114.0(4) . . ?
C70 P7 P6 105.9(3) . . ?
C67 P7 P6 115.3(3) . . ?
C67 P7 C70 107.3(5) . . ?
N3 P3 P2 101.0(3) . . ?
N3 P3 C19 115.7(4) . . ?
N3 P3 C22 114.4(4) . . ?
C19 P3 P2 113.6(3) . . ?
C22 P3 P2 106.5(3) . . ?
C22 P3 C19 105.6(4) . . ?
N8 P6 P7 103.5(3) . . ?
N8 P6 C61 114.9(4) . . ?
N8 P6 C64 112.7(4) . . ?
C61 P6 P7 113.9(3) . . ?
C64 P6 P7 104.3(3) . . ?
C64 P6 C61 107.2(4) . . ?
N1 P1 U1 50.1(2) . . ?
N1 P1 C43 110.0(4) . . ?
N1 P1 C46 111.3(4) . . ?
C43 P1 U1 124.4(3) . . ?
C46 P1 U1 130.6(3) . . ?
C46 P1 C43 104.8(4) . . ?
N4 P4 U1 46.6(2) . . ?
N4 P4 C40 107.2(4) . . ?
N4 P4 C37 109.0(4) . . ?
C40 P4 U1 130.0(3) . . ?
C40 P4 C37 100.8(4) . . ?
C37 P4 U1 126.4(3) . . ?
N12 P8 U2 45.5(2) . . ?
N12 P8 C94 109.1(4) . . ?
N12 P8 C91 105.4(4) . . ?
C94 P8 U2 129.1(3) . . ?
C94 P8 C91 101.4(5) . . ?
C91 P8 U2 125.6(4) . . ?
N11 P5 U2 50.4(2) . . ?
N11 P5 C88 111.7(5) . . ?
N11 P5 C85 110.2(5) . . ?
C88 P5 U2 131.1(4) . . ?
C88 P5 C85 102.0(6) . . ?
C85 P5 U2 126.6(5) . . ?
C7 N5 U1 113.8(5) . . ?
C6 N5 U1 122.4(6) . . ?
C6 N5 C7 123.6(7) . . ?
P2 N2 U1 126.3(4) . . ?
C12 N2 U1 109.3(5) . . ?
C12 N2 P2 122.8(6) . . ?
C31 N6 U1 122.8(5) . . ?
C31 N6 C30 123.4(7) . . ?
C30 N6 U1 113.7(5) . . ?
P7 N9 U2 128.7(4) . . ?
C73 N9 U2 106.1(5) . . ?
C73 N9 P7 124.6(6) . . ?
P4 N4 U1 101.7(3) . . ?
C36 N4 U1 125.8(5) . . ?
C36 N4 P4 132.3(6) . . ?
P1 N1 U1 96.7(3) . . ?
C1 N1 U1 125.8(6) . . ?
C1 N1 P1 136.0(6) . . ?
C54 N7 U2 122.5(5) . . ?
C55 N7 U2 114.2(5) . . ?
C55 N7 C54 123.1(7) . . ?
C78 N10 U2 113.2(5) . . ?
C78 N10 C79 123.1(7) . . ?
C79 N10 U2 123.5(6) . . ?
N4 C36 C31 112.1(7) . . ?
C35 C36 N4 126.6(8) . . ?
C35 C36 C31 121.2(8) . . ?
P8 N12 U2 103.6(3) . . ?
C49 N12 U2 123.2(5) . . ?
C49 N12 P8 128.8(6) . . ?
P5 N11 U2 96.5(3) . . ?
C84 N11 U2 124.5(6) . . ?
C84 N11 P5 138.9(6) . . ?
P3 N3 U1 127.8(4) . . ?
C25 N3 U1 108.3(5) . . ?
C25 N3 P3 122.4(6) . . ?
N10 C78 C73 114.1(7) . . ?
C77 C78 N10 127.3(8) . . ?
C77 C78 C73 118.3(8) . . ?
P6 N8 U2 125.5(4) . . ?
C60 N8 U2 108.1(5) . . ?
C60 N8 P6 124.2(6) . . ?
N6 C31 C36 114.0(7) . . ?
N6 C31 C32 128.6(8) . . ?
C32 C31 C36 117.2(7) . . ?
C55 C60 N8 116.1(7) . . ?
C59 C60 N8 122.8(8) . . ?
C59 C60 C55 121.1(8) . . ?
C50 C49 N12 126.1(8) . . ?
C50 C49 C54 119.7(8) . . ?
C54 C49 N12 114.2(7) . . ?
C36 C35 H35 120.3 . . ?
C36 C35 C34 119.5(8) . . ?
C34 C35 H35 120.3 . . ?
C49 C50 H50 119.3 . . ?
C49 C50 C51 121.3(9) . . ?
C51 C50 H50 119.3 . . ?
C25 C26 H26 119.6 . . ?
C27 C26 H26 119.6 . . ?
C27 C26 C25 120.8(8) . . ?
N6 C30 C25 116.4(8) . . ?
N6 C30 C29 126.3(8) . . ?
C29 C30 C25 117.3(7) . . ?
P6 C61 H61 105.2 . . ?
C63 C61 P6 114.8(6) . . ?
C63 C61 H61 105.2 . . ?
C62 C61 P6 114.6(7) . . ?
C62 C61 H61 105.2 . . ?
C62 C61 C63 110.8(8) . . ?
C79 C80 H80 120.4 . . ?
C81 C80 H80 120.4 . . ?
C81 C80 C79 119.2(9) . . ?
N7 C54 C49 113.2(7) . . ?
N7 C54 C53 127.1(8) . . ?
C53 C54 C49 119.6(8) . . ?
C26 C25 N3 124.3(8) . . ?
C26 C25 C30 120.0(8) . . ?
C30 C25 N3 115.6(7) . . ?
P3 C19 H19 104.9 . . ?
C20 C19 P3 116.2(6) . . ?
C20 C19 H19 104.9 . . ?
C20 C19 C21 111.2(7) . . ?
C21 C19 P3 113.3(6) . . ?
C21 C19 H19 104.9 . . ?
C78 C73 N9 117.1(8) . . ?
C74 C73 N9 123.1(8) . . ?
C74 C73 C78 119.7(8) . . ?
P3 C22 H22 108.7 . . ?
C24 C22 P3 109.3(6) . . ?
C24 C22 H22 108.7 . . ?
C23 C22 P3 112.7(6) . . ?
C23 C22 H22 108.7 . . ?
C23 C22 C24 108.8(8) . . ?
N10 C79 C80 127.2(9) . . ?
N10 C79 C84 112.4(8) . . ?
C80 C79 C84 120.1(8) . . ?
N5 C7 C12 117.3(8) . . ?
N5 C7 C8 125.2(8) . . ?
C12 C7 C8 117.2(8) . . ?
C78 C77 H77 119.1 . . ?
C78 C77 C76 121.8(9) . . ?
C76 C77 H77 119.1 . . ?
C30 C29 H29 119.2 . . ?
C28 C29 C30 121.6(8) . . ?
C28 C29 H29 119.2 . . ?
P4 C40 H40 108.0 . . ?
C42 C40 P4 110.9(6) . . ?
C42 C40 H40 108.0 . . ?
C42 C40 C41 109.3(8) . . ?
C41 C40 P4 112.4(7) . . ?
C41 C40 H40 108.0 . . ?
N1 C1 C6 112.3(7) . . ?
C2 C1 N1 128.1(9) . . ?
C2 C1 C6 119.5(8) . . ?
C54 C53 H53 120.3 . . ?
C52 C53 C54 119.5(8) . . ?
C52 C53 H53 120.3 . . ?
C7 C12 N2 115.0(7) . . ?
C11 C12 N2 123.9(8) . . ?
C11 C12 C7 120.9(8) . . ?
C1 C2 H2 119.3 . . ?
C1 C2 C3 121.3(9) . . ?
C3 C2 H2 119.3 . . ?
N5 C6 C1 113.8(8) . . ?
N5 C6 C5 127.6(9) . . ?
C5 C6 C1 118.1(8) . . ?
C77 C76 H76 120.3 . . ?
C75 C76 C77 119.4(9) . . ?
C75 C76 H76 120.3 . . ?
N7 C55 C60 115.6(8) . . ?
C56 C55 N7 127.4(8) . . ?
C56 C55 C60 116.8(8) . . ?
C22 C24 H24A 109.5 . . ?
C22 C24 H24B 109.5 . . ?
C22 C24 H24C 109.5 . . ?
H24A C24 H24B 109.5 . . ?
H24A C24 H24C 109.5 . . ?
H24B C24 H24C 109.5 . . ?
C7 C8 H8 119.7 . . ?
C9 C8 C7 120.6(9) . . ?
C9 C8 H8 119.7 . . ?
C8 C9 H9 119.5 . . ?
C10 C9 C8 121.0(9) . . ?
C10 C9 H9 119.5 . . ?
C56 C57 H57 119.9 . . ?
C58 C57 H57 119.9 . . ?
C58 C57 C56 120.2(9) . . ?
N11 C84 C79 114.2(8) . . ?
N11 C84 C83 126.6(8) . . ?
C83 C84 C79 119.1(8) . . ?
C31 C32 H32 119.7 . . ?
C33 C32 C31 120.5(8) . . ?
C33 C32 H32 119.7 . . ?
P1 C43 H43 105.9 . . ?
C44 C43 P1 111.5(7) . . ?
C44 C43 H43 105.9 . . ?
C44 C43 C45 109.7(9) . . ?
C45 C43 P1 117.1(7) . . ?
C45 C43 H43 105.9 . . ?
C29 C28 H28 120.0 . . ?
C27 C28 C29 120.1(8) . . ?
C27 C28 H28 120.0 . . ?
C53 C52 H52 119.4 . . ?
C51 C52 C53 121.3(8) . . ?
C51 C52 H52 119.4 . . ?
C60 C59 H59 120.1 . . ?
C58 C59 C60 119.7(9) . . ?
C58 C59 H59 120.1 . . ?
C12 C11 H11 119.8 . . ?
C12 C11 C10 120.5(9) . . ?
C10 C11 H11 119.8 . . ?
P4 C37 H37 108.6 . . ?
C38 C37 P4 113.2(6) . . ?
C38 C37 H37 108.6 . . ?
C38 C37 C39 109.0(9) . . ?
C39 C37 P4 108.6(7) . . ?
C39 C37 H37 108.6 . . ?
P2 C16 H16 108.6 . . ?
C18 C16 P2 111.6(7) . . ?
C18 C16 H16 108.6 . . ?
C17 C16 P2 111.0(6) . . ?
C17 C16 H16 108.6 . . ?
C17 C16 C18 108.3(8) . . ?
H65A C65 H65B 109.5 . . ?
H65A C65 H65C 109.5 . . ?
H65B C65 H65C 109.5 . . ?
C64 C65 H65A 109.5 . . ?
C64 C65 H65B 109.5 . . ?
C64 C65 H65C 109.5 . . ?
C32 C33 H33 119.6 . . ?
C34 C33 C32 120.8(8) . . ?
C34 C33 H33 119.6 . . ?
C80 C81 H81 119.3 . . ?
C82 C81 C80 121.5(9) . . ?
C82 C81 H81 119.3 . . ?
C55 C56 H56 118.9 . . ?
C57 C56 C55 122.1(9) . . ?
C57 C56 H56 118.9 . . ?
P1 C46 H46 109.1 . . ?
C47 C46 P1 107.7(6) . . ?
C47 C46 H46 109.1 . . ?
C48 C46 P1 111.4(6) . . ?
C48 C46 H46 109.1 . . ?
C48 C46 C47 110.3(8) . . ?
C26 C27 C28 120.1(8) . . ?
C26 C27 H27 119.9 . . ?
C28 C27 H27 119.9 . . ?
P7 C70 H70 107.3 . . ?
C72 C70 P7 109.9(7) . . ?
C72 C70 H70 107.3 . . ?
C71 C70 P7 114.8(7) . . ?
C71 C70 H70 107.3 . . ?
C71 C70 C72 109.8(9) . . ?
C35 C34 H34 119.6 . . ?
C33 C34 C35 120.9(8) . . ?
C33 C34 H34 119.6 . . ?
P7 C67 H67 104.6 . . ?
C68 C67 P7 115.8(7) . . ?
C68 C67 H67 104.6 . . ?
C69 C67 P7 114.7(7) . . ?
C69 C67 H67 104.6 . . ?
C69 C67 C68 111.0(9) . . ?
C37 C38 H38A 109.5 . . ?
C37 C38 H38B 109.5 . . ?
C37 C38 H38C 109.5 . . ?
H38A C38 H38B 109.5 . . ?
H38A C38 H38C 109.5 . . ?
H38B C38 H38C 109.5 . . ?
C50 C51 H51 120.7 . . ?
C52 C51 C50 118.6(8) . . ?
C52 C51 H51 120.7 . . ?
C84 C83 H83 119.6 . . ?
C82 C83 C84 120.9(9) . . ?
C82 C83 H83 119.6 . . ?
C73 C74 H74 119.9 . . ?
C75 C74 C73 120.2(9) . . ?
C75 C74 H74 119.9 . . ?
P6 C64 H64 108.3 . . ?
C65 C64 P6 110.8(6) . . ?
C65 C64 H64 108.3 . . ?
C65 C64 C66 110.8(8) . . ?
C66 C64 P6 110.2(6) . . ?
C66 C64 H64 108.3 . . ?
C61 C63 H63A 109.5 . . ?
C61 C63 H63B 109.5 . . ?
C61 C63 H63C 109.5 . . ?
H63A C63 H63B 109.5 . . ?
H63A C63 H63C 109.5 . . ?
H63B C63 H63C 109.5 . . ?
P8 C94 H94 108.5 . . ?
C95 C94 P8 111.5(6) . . ?
C95 C94 H94 108.5 . . ?
C95 C94 C96 110.2(9) . . ?
C96 C94 P8 109.4(6) . . ?
C96 C94 H94 108.5 . . ?
P2 C13 H13 104.6 . . ?
C15 C13 P2 114.9(7) . . ?
C15 C13 H13 104.6 . . ?
C14 C13 P2 115.0(7) . . ?
C14 C13 H13 104.6 . . ?
C14 C13 C15 111.8(9) . . ?
C3 C4 H4 120.5 . . ?
C3 C4 C5 119.1(9) . . ?
C5 C4 H4 120.5 . . ?
C2 C3 H3 119.8 . . ?
C4 C3 C2 120.4(9) . . ?
C4 C3 H3 119.8 . . ?
C94 C95 H95A 109.5 . . ?
C94 C95 H95B 109.5 . . ?
C94 C95 H95C 109.5 . . ?
H95A C95 H95B 109.5 . . ?
H95A C95 H95C 109.5 . . ?
H95B C95 H95C 109.5 . . ?
C57 C58 H58 120.0 . . ?
C59 C58 C57 120.1(9) . . ?
C59 C58 H58 120.0 . . ?
C9 C10 C11 119.7(9) . . ?
C9 C10 H10 120.1 . . ?
C11 C10 H10 120.1 . . ?
P8 C91 H91 107.9 . . ?
C92 C91 P8 109.2(7) . . ?
C92 C91 H91 107.9 . . ?
C93 C91 P8 112.5(8) . . ?
C93 C91 H91 107.9 . . ?
C93 C91 C92 111.1(10) . . ?
C19 C20 H20A 109.5 . . ?
C19 C20 H20B 109.5 . . ?
C19 C20 H20C 109.5 . . ?
H20A C20 H20B 109.5 . . ?
H20A C20 H20C 109.5 . . ?
H20B C20 H20C 109.5 . . ?
C16 C18 H18A 109.5 . . ?
C16 C18 H18B 109.5 . . ?
C16 C18 H18C 109.5 . . ?
H18A C18 H18B 109.5 . . ?
H18A C18 H18C 109.5 . . ?
H18B C18 H18C 109.5 . . ?
C16 C17 H17A 109.5 . . ?
C16 C17 H17B 109.5 . . ?
C16 C17 H17C 109.5 . . ?
H17A C17 H17B 109.5 . . ?
H17A C17 H17C 109.5 . . ?
H17B C17 H17C 109.5 . . ?
C67 C68 H68A 109.5 . . ?
C67 C68 H68B 109.5 . . ?
C67 C68 H68C 109.5 . . ?
H68A C68 H68B 109.5 . . ?
H68A C68 H68C 109.5 . . ?
H68B C68 H68C 109.5 . . ?
C76 C75 C74 120.5(9) . . ?
C76 C75 H75 119.8 . . ?
C74 C75 H75 119.8 . . ?
C64 C66 H66A 109.5 . . ?
C64 C66 H66B 109.5 . . ?
C64 C66 H66C 109.5 . . ?
H66A C66 H66B 109.5 . . ?
H66A C66 H66C 109.5 . . ?
H66B C66 H66C 109.5 . . ?
C6 C5 C4 121.6(9) . . ?
C6 C5 H5 119.2 . . ?
C4 C5 H5 119.2 . . ?
C37 C39 H39A 109.5 . . ?
C37 C39 H39B 109.5 . . ?
C37 C39 H39C 109.5 . . ?
H39A C39 H39B 109.5 . . ?
H39A C39 H39C 109.5 . . ?
H39B C39 H39C 109.5 . . ?
C91 C92 H92A 109.5 . . ?
C91 C92 H92B 109.5 . . ?
C91 C92 H92C 109.5 . . ?
H92A C92 H92B 109.5 . . ?
H92A C92 H92C 109.5 . . ?
H92B C92 H92C 109.5 . . ?
C81 C82 C83 119.2(9) . . ?
C81 C82 H82 120.4 . . ?
C83 C82 H82 120.4 . . ?
C40 C42 H42A 109.5 . . ?
C40 C42 H42B 109.5 . . ?
C40 C42 H42C 109.5 . . ?
H42A C42 H42B 109.5 . . ?
H42A C42 H42C 109.5 . . ?
H42B C42 H42C 109.5 . . ?
C19 C21 H21A 109.5 . . ?
C19 C21 H21B 109.5 . . ?
C19 C21 H21C 109.5 . . ?
H21A C21 H21B 109.5 . . ?
H21A C21 H21C 109.5 . . ?
H21B C21 H21C 109.5 . . ?
C22 C23 H23A 109.5 . . ?
C22 C23 H23B 109.5 . . ?
C22 C23 H23C 109.5 . . ?
H23A C23 H23B 109.5 . . ?
H23A C23 H23C 109.5 . . ?
H23B C23 H23C 109.5 . . ?
C40 C41 H41A 109.5 . . ?
C40 C41 H41B 109.5 . . ?
C40 C41 H41C 109.5 . . ?
H41A C41 H41B 109.5 . . ?
H41A C41 H41C 109.5 . . ?
H41B C41 H41C 109.5 . . ?
C46 C47 H47A 109.5 . . ?
C46 C47 H47B 109.5 . . ?
C46 C47 H47C 109.5 . . ?
H47A C47 H47B 109.5 . . ?
H47A C47 H47C 109.5 . . ?
H47B C47 H47C 109.5 . . ?
C43 C44 H44A 109.5 . . ?
C43 C44 H44B 109.5 . . ?
C43 C44 H44C 109.5 . . ?
H44A C44 H44B 109.5 . . ?
H44A C44 H44C 109.5 . . ?
H44B C44 H44C 109.5 . . ?
C70 C72 H72A 109.5 . . ?
C70 C72 H72B 109.5 . . ?
C70 C72 H72C 109.5 . . ?
H72A C72 H72B 109.5 . . ?
H72A C72 H72C 109.5 . . ?
H72B C72 H72C 109.5 . . ?
C46 C48 H48A 109.5 . . ?
C46 C48 H48B 109.5 . . ?
C46 C48 H48C 109.5 . . ?
H48A C48 H48B 109.5 . . ?
H48A C48 H48C 109.5 . . ?
H48B C48 H48C 109.5 . . ?
C43 C45 H45A 109.5 . . ?
C43 C45 H45B 109.5 . . ?
C43 C45 H45C 109.5 . . ?
H45A C45 H45B 109.5 . . ?
H45A C45 H45C 109.5 . . ?
H45B C45 H45C 109.5 . . ?
C67 C69 H69A 109.5 . . ?
C67 C69 H69B 109.5 . . ?
C67 C69 H69C 109.5 . . ?
H69A C69 H69B 109.5 . . ?
H69A C69 H69C 109.5 . . ?
H69B C69 H69C 109.5 . . ?
C13 C15 H15A 109.5 . . ?
C13 C15 H15B 109.5 . . ?
C13 C15 H15C 109.5 . . ?
H15A C15 H15B 109.5 . . ?
H15A C15 H15C 109.5 . . ?
H15B C15 H15C 109.5 . . ?
H89A C89 H89B 109.5 . . ?
H89A C89 H89C 109.5 . . ?
H89B C89 H89C 109.5 . . ?
C88 C89 H89A 109.5 . . ?
C88 C89 H89B 109.5 . . ?
C88 C89 H89C 109.5 . . ?
C61 C62 H62A 109.5 . . ?
C61 C62 H62B 109.5 . . ?
C61 C62 H62C 109.5 . . ?
H62A C62 H62B 109.5 . . ?
H62A C62 H62C 109.5 . . ?
H62B C62 H62C 109.5 . . ?
C70 C71 H71A 109.5 . . ?
C70 C71 H71B 109.5 . . ?
C70 C71 H71C 109.5 . . ?
H71A C71 H71B 109.5 . . ?
H71A C71 H71C 109.5 . . ?
H71B C71 H71C 109.5 . . ?
P5 C88 H88 107.9 . . ?
C89 C88 P5 109.1(8) . . ?
C89 C88 H88 107.9 . . ?
C90 C88 P5 113.3(8) . . ?
C90 C88 C89 110.6(11) . . ?
C90 C88 H88 107.9 . . ?
C94 C96 H96A 109.5 . . ?
C94 C96 H96B 109.5 . . ?
C94 C96 H96C 109.5 . . ?
H96A C96 H96B 109.5 . . ?
H96A C96 H96C 109.5 . . ?
H96B C96 H96C 109.5 . . ?
C13 C14 H14A 109.5 . . ?
C13 C14 H14B 109.5 . . ?
C13 C14 H14C 109.5 . . ?
H14A C14 H14B 109.5 . . ?
H14A C14 H14C 109.5 . . ?
H14B C14 H14C 109.5 . . ?
P5 C85 H85 103.2 . . ?
C86 C85 P5 110.1(9) . . ?
C86 C85 H85 103.2 . . ?
C87A C85 P5 118.5(16) . . ?
C87A C85 C86 124.1(19) . . ?
C87 C85 P5 123.7(12) . . ?
C87 C85 H85 103.2 . . ?
C87 C85 C86 110.8(13) . . ?
C85 C86 H86A 109.5 . . ?
C85 C86 H86B 109.5 . . ?
C85 C86 H86C 109.5 . . ?
H86A C86 H86B 109.5 . . ?
H86A C86 H86C 109.5 . . ?
H86B C86 H86C 109.5 . . ?
C88 C90 H90A 109.5 . . ?
C88 C90 H90B 109.5 . . ?
C88 C90 H90C 109.5 . . ?
H90A C90 H90B 109.5 . . ?
H90A C90 H90C 109.5 . . ?
H90B C90 H90C 109.5 . . ?
C91 C93 H93A 109.5 . . ?
C91 C93 H93B 109.5 . . ?
C91 C93 H93C 109.5 . . ?
H93A C93 H93B 109.5 . . ?
H93A C93 H93C 109.5 . . ?
H93B C93 H93C 109.5 . . ?
C85 C87A H87A 109.5 . . ?
C85 C87A H87B 109.5 . . ?
C85 C87A H87C 109.5 . . ?
H87A C87A H87B 109.5 . . ?
H87A C87A H87C 109.5 . . ?
H87B C87A H87C 109.5 . . ?
C85 C87 H87D 109.5 . . ?
C85 C87 H87E 109.5 . . ?
C85 C87 H87F 109.5 . . ?
H87D C87 H87E 109.5 . . ?
H87D C87 H87F 109.5 . . ?
H87E C87 H87F 109.5 . . ?

loop_
_geom_bond_atom_site_label_1
_geom_bond_atom_site_label_2
_geom_bond_distance
_geom_bond_site_symmetry_2
_geom_bond_publ_flag
U1 P1 2.992(2) . ?
U1 P4 3.109(2) . ?
U1 N5 2.398(7) . ?
U1 N2 2.497(7) . ?
U1 N6 2.389(7) . ?
U1 N4 2.308(7) . ?
U1 N1 2.311(6) . ?
U1 N3 2.494(7) . ?
U2 P8 3.154(2) . ?
U2 P5 2.996(2) . ?
U2 N9 2.499(7) . ?
U2 N7 2.367(7) . ?
U2 N10 2.358(7) . ?
U2 N12 2.313(7) . ?
U2 N11 2.324(7) . ?
U2 N8 2.508(7) . ?
P2 P3 2.272(3) . ?
P2 N2 1.606(7) . ?
P2 C16 1.840(9) . ?
P2 C13 1.848(10) . ?
P7 P6 2.264(3) . ?
P7 N9 1.600(7) . ?
P7 C70 1.838(9) . ?
P7 C67 1.821(10) . ?
P3 N3 1.593(7) . ?
P3 C19 1.841(8) . ?
P3 C22 1.833(8) . ?
P6 N8 1.603(7) . ?
P6 C61 1.836(9) . ?
P6 C64 1.836(8) . ?
P1 N1 1.650(7) . ?
P1 C43 1.868(10) . ?
P1 C46 1.860(8) . ?
P4 N4 1.666(7) . ?
P4 C40 1.854(9) . ?
P4 C37 1.860(9) . ?
P8 N12 1.668(7) . ?
P8 C94 1.865(9) . ?
P8 C91 1.869(10) . ?
P5 N11 1.647(7) . ?
P5 C88 1.851(11) . ?
P5 C85 1.855(12) . ?
N5 C7 1.397(11) . ?
N5 C6 1.378(10) . ?
N2 C12 1.453(10) . ?
N6 C31 1.377(10) . ?
N6 C30 1.375(10) . ?
N9 C73 1.429(10) . ?
N4 C36 1.402(10) . ?
N1 C1 1.395(11) . ?
N7 C54 1.398(10) . ?
N7 C55 1.390(10) . ?
N10 C78 1.393(10) . ?
N10 C79 1.399(10) . ?
C36 C31 1.429(11) . ?
C36 C35 1.377(11) . ?
N12 C49 1.408(10) . ?
N11 C84 1.380(11) . ?
N3 C25 1.457(10) . ?
C78 C73 1.408(11) . ?
C78 C77 1.383(11) . ?
N8 C60 1.435(11) . ?
C31 C32 1.416(11) . ?
C60 C55 1.420(11) . ?
C60 C59 1.400(11) . ?
C49 C50 1.380(11) . ?
C49 C54 1.405(11) . ?
C35 H35 0.9300 . ?
C35 C34 1.404(12) . ?
C50 H50 0.9300 . ?
C50 C51 1.399(12) . ?
C26 H26 0.9300 . ?
C26 C25 1.394(11) . ?
C26 C27 1.364(12) . ?
C30 C25 1.414(11) . ?
C30 C29 1.392(12) . ?
C61 H61 0.9800 . ?
C61 C63 1.548(12) . ?
C61 C62 1.514(12) . ?
C80 H80 0.9300 . ?
C80 C79 1.404(12) . ?
C80 C81 1.393(12) . ?
C54 C53 1.399(11) . ?
C19 H19 0.9800 . ?
C19 C20 1.527(12) . ?
C19 C21 1.534(12) . ?
C73 C74 1.401(12) . ?
C22 H22 0.9800 . ?
C22 C24 1.563(11) . ?
C22 C23 1.519(11) . ?
C79 C84 1.408(13) . ?
C7 C12 1.407(11) . ?
C7 C8 1.414(12) . ?
C77 H77 0.9300 . ?
C77 C76 1.403(12) . ?
C29 H29 0.9300 . ?
C29 C28 1.384(11) . ?
C40 H40 0.9800 . ?
C40 C42 1.519(13) . ?
C40 C41 1.528(12) . ?
C1 C2 1.377(11) . ?
C1 C6 1.429(12) . ?
C53 H53 0.9300 . ?
C53 C52 1.396(12) . ?
C12 C11 1.379(11) . ?
C2 H2 0.9300 . ?
C2 C3 1.397(12) . ?
C6 C5 1.397(12) . ?
C76 H76 0.9300 . ?
C76 C75 1.362(13) . ?
C55 C56 1.387(11) . ?
C24 H24A 0.9600 . ?
C24 H24B 0.9600 . ?
C24 H24C 0.9600 . ?
C8 H8 0.9300 . ?
C8 C9 1.384(12) . ?
C9 H9 0.9300 . ?
C9 C10 1.364(13) . ?
C57 H57 0.9300 . ?
C57 C56 1.381(12) . ?
C57 C58 1.383(13) . ?
C84 C83 1.400(11) . ?
C32 H32 0.9300 . ?
C32 C33 1.394(11) . ?
C43 H43 0.9800 . ?
C43 C44 1.533(13) . ?
C43 C45 1.537(12) . ?
C28 H28 0.9300 . ?
C28 C27 1.370(12) . ?
C52 H52 0.9300 . ?
C52 C51 1.385(12) . ?
C59 H59 0.9300 . ?
C59 C58 1.374(12) . ?
C11 H11 0.9300 . ?
C11 C10 1.386(12) . ?
C37 H37 0.9800 . ?
C37 C38 1.527(13) . ?
C37 C39 1.550(12) . ?
C16 H16 0.9800 . ?
C16 C18 1.532(12) . ?
C16 C17 1.532(12) . ?
C65 H65A 0.9600 . ?
C65 H65B 0.9600 . ?
C65 H65C 0.9600 . ?
C65 C64 1.520(12) . ?
C33 H33 0.9300 . ?
C33 C34 1.358(12) . ?
C81 H81 0.9300 . ?
C81 C82 1.385(14) . ?
C56 H56 0.9300 . ?
C46 H46 0.9800 . ?
C46 C47 1.538(13) . ?
C46 C48 1.518(12) . ?
C27 H27 0.9300 . ?
C70 H70 0.9800 . ?
C70 C72 1.522(14) . ?
C70 C71 1.527(13) . ?
C34 H34 0.9300 . ?
C67 H67 0.9800 . ?
C67 C68 1.545(13) . ?
C67 C69 1.543(13) . ?
C38 H38A 0.9600 . ?
C38 H38B 0.9600 . ?
C38 H38C 0.9600 . ?
C51 H51 0.9300 . ?
C83 H83 0.9300 . ?
C83 C82 1.393(13) . ?
C74 H74 0.9300 . ?
C74 C75 1.394(13) . ?
C64 H64 0.9800 . ?
C64 C66 1.545(12) . ?
C63 H63A 0.9600 . ?
C63 H63B 0.9600 . ?
C63 H63C 0.9600 . ?
C94 H94 0.9800 . ?
C94 C95 1.504(13) . ?
C94 C96 1.527(12) . ?
C13 H13 0.9800 . ?
C13 C15 1.527(13) . ?
C13 C14 1.508(13) . ?
C4 H4 0.9300 . ?
C4 C3 1.374(13) . ?
C4 C5 1.407(12) . ?
C3 H3 0.9300 . ?
C95 H95A 0.9600 . ?
C95 H95B 0.9600 . ?
C95 H95C 0.9600 . ?
C58 H58 0.9300 . ?
C10 H10 0.9300 . ?
C91 H91 0.9800 . ?
C91 C92 1.516(14) . ?
C91 C93 1.496(14) . ?
C20 H20A 0.9600 . ?
C20 H20B 0.9600 . ?
C20 H20C 0.9600 . ?
C18 H18A 0.9600 . ?
C18 H18B 0.9600 . ?
C18 H18C 0.9600 . ?
C17 H17A 0.9600 . ?
C17 H17B 0.9600 . ?
C17 H17C 0.9600 . ?
C68 H68A 0.9600 . ?
C68 H68B 0.9600 . ?
C68 H68C 0.9600 . ?
C75 H75 0.9300 . ?
C66 H66A 0.9600 . ?
C66 H66B 0.9600 . ?
C66 H66C 0.9600 . ?
C5 H5 0.9300 . ?
C39 H39A 0.9600 . ?
C39 H39B 0.9600 . ?
C39 H39C 0.9600 . ?
C92 H92A 0.9600 . ?
C92 H92B 0.9600 . ?
C92 H92C 0.9600 . ?
C82 H82 0.9300 . ?
C42 H42A 0.9600 . ?
C42 H42B 0.9600 . ?
C42 H42C 0.9600 . ?
C21 H21A 0.9600 . ?
C21 H21B 0.9600 . ?
C21 H21C 0.9600 . ?
C23 H23A 0.9600 . ?
C23 H23B 0.9600 . ?
C23 H23C 0.9600 . ?
C41 H41A 0.9600 . ?
C41 H41B 0.9600 . ?
C41 H41C 0.9600 . ?
C47 H47A 0.9600 . ?
C47 H47B 0.9600 . ?
C47 H47C 0.9600 . ?
C44 H44A 0.9600 . ?
C44 H44B 0.9600 . ?
C44 H44C 0.9600 . ?
C72 H72A 0.9600 . ?
C72 H72B 0.9600 . ?
C72 H72C 0.9600 . ?
C48 H48A 0.9600 . ?
C48 H48B 0.9600 . ?
C48 H48C 0.9600 . ?
C45 H45A 0.9600 . ?
C45 H45B 0.9600 . ?
C45 H45C 0.9600 . ?
C69 H69A 0.9600 . ?
C69 H69B 0.9600 . ?
C69 H69C 0.9600 . ?
C15 H15A 0.9600 . ?
C15 H15B 0.9600 . ?
C15 H15C 0.9600 . ?
C89 H89A 0.9600 . ?
C89 H89B 0.9600 . ?
C89 H89C 0.9600 . ?
C89 C88 1.539(15) . ?
C62 H62A 0.9600 . ?
C62 H62B 0.9600 . ?
C62 H62C 0.9600 . ?
C71 H71A 0.9600 . ?
C71 H71B 0.9600 . ?
C71 H71C 0.9600 . ?
C88 H88 0.9800 . ?
C88 C90 1.473(16) . ?
C96 H96A 0.9600 . ?
C96 H96B 0.9600 . ?
C96 H96C 0.9600 . ?
C14 H14A 0.9600 . ?
C14 H14B 0.9600 . ?
C14 H14C 0.9600 . ?
C85 H85 0.9800 . ?
C85 C86 1.546(16) . ?
C85 C87A 1.37(2) . ?
C85 C87 1.380(17) . ?
C86 H86A 0.9600 . ?
C86 H86B 0.9600 . ?
C86 H86C 0.9600 . ?
C90 H90A 0.9600 . ?
C90 H90B 0.9600 . ?
C90 H90C 0.9600 . ?
C93 H93A 0.9600 . ?
C93 H93B 0.9600 . ?
C93 H93C 0.9600 . ?
C87A H87A 0.9600 . ?
C87A H87B 0.9600 . ?
C87A H87C 0.9600 . ?
C87 H87D 0.9600 . ?
C87 H87E 0.9600 . ?
C87 H87F 0.9600 . ?

loop_
_geom_torsion_atom_site_label_1
_geom_torsion_atom_site_label_2
_geom_torsion_atom_site_label_3
_geom_torsion_atom_site_label_4
_geom_torsion
_geom_torsion_site_symmetry_1
_geom_torsion_site_symmetry_2
_geom_torsion_site_symmetry_3
_geom_torsion_site_symmetry_4
_geom_torsion_publ_flag
U1 P1 N1 C1 -166.0(10) . . . . ?
U1 P1 C43 C44 90.3(7) . . . . ?
U1 P1 C43 C45 -142.3(7) . . . . ?
U1 P1 C46 C47 -106.6(6) . . . . ?
U1 P1 C46 C48 14.4(8) . . . . ?
U1 P4 N4 C36 176.0(10) . . . . ?
U1 P4 C40 C42 11.2(8) . . . . ?
U1 P4 C40 C41 133.9(5) . . . . ?
U1 P4 C37 C38 24.2(8) . . . . ?
U1 P4 C37 C39 -97.1(7) . . . . ?
U1 N5 C7 C12 -31.0(10) . . . . ?
U1 N5 C7 C8 143.2(7) . . . . ?
U1 N5 C6 C1 -6.8(10) . . . . ?
U1 N5 C6 C5 164.7(7) . . . . ?
U1 N2 C12 C7 33.2(8) . . . . ?
U1 N2 C12 C11 -143.2(7) . . . . ?
U1 N6 C31 C36 -4.5(9) . . . . ?
U1 N6 C31 C32 169.7(7) . . . . ?
U1 N6 C30 C25 -34.7(9) . . . . ?
U1 N6 C30 C29 142.3(7) . . . . ?
U1 N4 C36 C31 7.2(10) . . . . ?
U1 N4 C36 C35 -169.2(7) . . . . ?
U1 N1 C1 C2 -165.0(7) . . . . ?
U1 N1 C1 C6 10.5(10) . . . . ?
U1 N3 C25 C26 -144.2(7) . . . . ?
U1 N3 C25 C30 31.9(8) . . . . ?
U2 P8 N12 C49 156.5(10) . . . . ?
U2 P8 C94 C95 17.7(8) . . . . ?
U2 P8 C94 C96 -104.5(7) . . . . ?
U2 P8 C91 C92 13.7(8) . . . . ?
U2 P8 C91 C93 137.6(7) . . . . ?
U2 P5 N11 C84 -177.8(11) . . . . ?
U2 P5 C88 C89 -99.1(9) . . . . ?
U2 P5 C88 C90 24.5(12) . . . . ?
U2 P5 C85 C86 104.1(9) . . . . ?
U2 P5 C85 C87A -47(2) . . . . ?
U2 P5 C85 C87 -121.6(14) . . . . ?
U2 N9 C73 C78 35.8(8) . . . . ?
U2 N9 C73 C74 -141.4(7) . . . . ?
U2 N7 C54 C49 -5.9(10) . . . . ?
U2 N7 C54 C53 169.3(7) . . . . ?
U2 N7 C55 C60 -34.4(9) . . . . ?
U2 N7 C55 C56 140.2(8) . . . . ?
U2 N10 C78 C73 -36.6(9) . . . . ?
U2 N10 C78 C77 136.4(8) . . . . ?
U2 N10 C79 C80 170.7(7) . . . . ?
U2 N10 C79 C84 -3.4(10) . . . . ?
U2 N12 C49 C50 -166.2(7) . . . . ?
U2 N12 C49 C54 12.0(10) . . . . ?
U2 N11 C84 C79 7.4(11) . . . . ?
U2 N11 C84 C83 -169.6(7) . . . . ?
U2 N8 C60 C55 32.5(8) . . . . ?
U2 N8 C60 C59 -145.0(7) . . . . ?
P2 P3 N3 U1 -25.7(4) . . . . ?
P2 P3 N3 C25 138.7(6) . . . . ?
P2 P3 C19 C20 -72.7(7) . . . . ?
P2 P3 C19 C21 58.0(7) . . . . ?
P2 P3 C22 C24 67.4(7) . . . . ?
P2 P3 C22 C23 -171.5(6) . . . . ?
P2 N2 C12 C7 -132.9(7) . . . . ?
P2 N2 C12 C11 50.6(11) . . . . ?
P7 P6 N8 U2 -25.9(4) . . . . ?
P7 P6 N8 C60 135.1(6) . . . . ?
P7 P6 C61 C63 -71.6(7) . . . . ?
P7 P6 C61 C62 58.3(7) . . . . ?
P7 P6 C64 C65 69.0(7) . . . . ?
P7 P6 C64 C66 -167.9(6) . . . . ?
P7 N9 C73 C78 -135.8(7) . . . . ?
P7 N9 C73 C74 47.0(11) . . . . ?
P3 P2 N2 U1 -25.6(4) . . . . ?
P3 P2 N2 C12 138.2(6) . . . . ?
P3 P2 C16 C18 -170.8(6) . . . . ?
P3 P2 C16 C17 68.2(6) . . . . ?
P3 P2 C13 C15 -67.3(8) . . . . ?
P3 P2 C13 C14 64.6(8) . . . . ?
P3 N3 C25 C26 48.8(10) . . . . ?
P3 N3 C25 C30 -135.1(7) . . . . ?
P6 P7 N9 U2 -21.7(4) . . . . ?
P6 P7 N9 C73 147.9(6) . . . . ?
P6 P7 C70 C72 73.8(7) . . . . ?
P6 P7 C70 C71 -161.9(8) . . . . ?
P6 P7 C67 C68 -72.6(7) . . . . ?
P6 P7 C67 C69 58.7(8) . . . . ?
P6 N8 C60 C55 -131.4(7) . . . . ?
P6 N8 C60 C59 51.1(11) . . . . ?
P1 N1 C1 C2 -2.3(14) . . . . ?
P1 N1 C1 C6 173.2(7) . . . . ?
P4 N4 C36 C31 -168.0(6) . . . . ?
P4 N4 C36 C35 15.5(14) . . . . ?
P8 N12 C49 C50 41.4(13) . . . . ?
P8 N12 C49 C54 -140.4(7) . . . . ?
P5 N11 C84 C79 -175.3(7) . . . . ?
P5 N11 C84 C83 7.8(15) . . . . ?
N5 C7 C12 N2 -3.1(12) . . . . ?
N5 C7 C12 C11 173.4(8) . . . . ?
N5 C7 C8 C9 -175.3(8) . . . . ?
N5 C6 C5 C4 -172.7(8) . . . . ?
N2 P2 C16 C18 79.1(8) . . . . ?
N2 P2 C16 C17 -41.8(7) . . . . ?
N2 P2 C13 C15 51.3(8) . . . . ?
N2 P2 C13 C14 -176.7(7) . . . . ?
N2 C12 C11 C10 179.8(8) . . . . ?
N6 C31 C32 C33 -175.4(8) . . . . ?
N6 C30 C25 N3 -0.2(11) . . . . ?
N6 C30 C25 C26 176.2(7) . . . . ?
N6 C30 C29 C28 -176.8(8) . . . . ?
N9 P7 C70 C72 -35.8(8) . . . . ?
N9 P7 C70 C71 88.6(9) . . . . ?
N9 P7 C67 C68 43.2(8) . . . . ?
N9 P7 C67 C69 174.5(7) . . . . ?
N9 C73 C74 C75 176.5(8) . . . . ?
N4 P4 C40 C42 58.4(7) . . . . ?
N4 P4 C40 C41 -178.8(6) . . . . ?
N4 P4 C37 C38 -25.4(8) . . . . ?
N4 P4 C37 C39 -146.7(7) . . . . ?
N4 C36 C31 N6 -1.4(10) . . . . ?
N4 C36 C31 C32 -176.3(7) . . . . ?
N4 C36 C35 C34 177.0(8) . . . . ?
N1 P1 C43 C44 144.9(7) . . . . ?
N1 P1 C43 C45 -87.6(8) . . . . ?
N1 P1 C46 C47 -161.7(6) . . . . ?
N1 P1 C46 C48 -40.6(7) . . . . ?
N1 C1 C2 C3 174.5(9) . . . . ?
N1 C1 C6 N5 -1.8(11) . . . . ?
N1 C1 C6 C5 -174.2(8) . . . . ?
N7 C54 C53 C52 -175.7(8) . . . . ?
N7 C55 C56 C57 -176.1(9) . . . . ?
N10 C78 C73 N9 -2.3(11) . . . . ?
N10 C78 C73 C74 175.0(8) . . . . ?
N10 C78 C77 C76 -173.6(8) . . . . ?
N10 C79 C84 N11 -2.3(11) . . . . ?
N10 C79 C84 C83 174.9(8) . . . . ?
C36 C31 C32 C33 -1.3(12) . . . . ?
C36 C35 C34 C33 -1.1(14) . . . . ?
N12 P8 C94 C95 -29.8(7) . . . . ?
N12 P8 C94 C96 -152.0(7) . . . . ?
N12 P8 C91 C92 59.5(8) . . . . ?
N12 P8 C91 C93 -176.6(8) . . . . ?
N12 C49 C50 C51 178.6(8) . . . . ?
N12 C49 C54 N7 -3.5(11) . . . . ?
N12 C49 C54 C53 -179.1(8) . . . . ?
N11 P5 C88 C89 -154.8(8) . . . . ?
N11 P5 C88 C90 -31.2(11) . . . . ?
N11 P5 C85 C86 159.1(8) . . . . ?
N11 P5 C85 C87A 8(2) . . . . ?
N11 P5 C85 C87 -66.6(16) . . . . ?
N11 C84 C83 C82 176.3(9) . . . . ?
N3 P3 C19 C20 43.4(8) . . . . ?
N3 P3 C19 C21 174.1(6) . . . . ?
N3 P3 C22 C24 -43.2(8) . . . . ?
N3 P3 C22 C23 77.9(8) . . . . ?
C78 N10 C79 C80 -14.9(13) . . . . ?
C78 N10 C79 C84 171.1(8) . . . . ?
C78 C73 C74 C75 -0.6(14) . . . . ?
C78 C77 C76 C75 -0.4(15) . . . . ?
N8 P6 C61 C63 47.5(8) . . . . ?
N8 P6 C61 C62 177.4(6) . . . . ?
N8 P6 C64 C65 -42.5(8) . . . . ?
N8 P6 C64 C66 80.5(7) . . . . ?
N8 C60 C55 N7 -1.2(11) . . . . ?
N8 C60 C55 C56 -176.4(8) . . . . ?
N8 C60 C59 C58 178.7(8) . . . . ?
C31 N6 C30 C25 149.2(8) . . . . ?
C31 N6 C30 C29 -33.8(13) . . . . ?
C31 C36 C35 C34 0.8(13) . . . . ?
C31 C32 C33 C34 1.1(13) . . . . ?
C60 C55 C56 C57 -1.5(13) . . . . ?
C60 C59 C58 C57 -3.6(14) . . . . ?
C49 C50 C51 C52 1.5(14) . . . . ?
C49 C54 C53 C52 -0.8(13) . . . . ?
C35 C36 C31 N6 175.3(8) . . . . ?
C35 C36 C31 C32 0.4(12) . . . . ?
C50 C49 C54 N7 174.8(8) . . . . ?
C50 C49 C54 C53 -0.8(13) . . . . ?
C30 N6 C31 C36 171.3(7) . . . . ?
C30 N6 C31 C32 -14.5(13) . . . . ?
C30 C29 C28 C27 -1.2(14) . . . . ?
C61 P6 N8 U2 -150.7(4) . . . . ?
C61 P6 N8 C60 10.3(8) . . . . ?
C61 P6 C64 C65 -169.9(7) . . . . ?
C61 P6 C64 C66 -46.8(8) . . . . ?
C80 C79 C84 N11 -176.8(8) . . . . ?
C80 C79 C84 C83 0.4(13) . . . . ?
C80 C81 C82 C83 1.4(15) . . . . ?
C54 N7 C55 C60 151.5(8) . . . . ?
C54 N7 C55 C56 -33.9(14) . . . . ?
C54 C49 C50 C51 0.4(14) . . . . ?
C54 C53 C52 C51 2.7(14) . . . . ?
C25 C26 C27 C28 -4.3(13) . . . . ?
C25 C30 C29 C28 0.1(13) . . . . ?
C19 P3 N3 U1 -148.8(4) . . . . ?
C19 P3 N3 C25 15.6(8) . . . . ?
C19 P3 C22 C24 -171.6(6) . . . . ?
C19 P3 C22 C23 -50.5(8) . . . . ?
C73 C78 C77 C76 -0.9(14) . . . . ?
C73 C74 C75 C76 -0.7(15) . . . . ?
C22 P3 N3 U1 88.2(5) . . . . ?
C22 P3 N3 C25 -107.4(7) . . . . ?
C22 P3 C19 C20 171.0(7) . . . . ?
C22 P3 C19 C21 -58.3(7) . . . . ?
C79 N10 C78 C73 148.5(8) . . . . ?
C79 N10 C78 C77 -38.6(13) . . . . ?
C79 C80 C81 C82 -1.6(14) . . . . ?
C79 C84 C83 C82 -0.6(14) . . . . ?
C7 N5 C6 C1 167.6(8) . . . . ?
C7 N5 C6 C5 -20.9(14) . . . . ?
C7 C12 C11 C10 3.5(13) . . . . ?
C7 C8 C9 C10 1.2(14) . . . . ?
C77 C78 C73 N9 -175.9(8) . . . . ?
C77 C78 C73 C74 1.4(13) . . . . ?
C77 C76 C75 C74 1.2(15) . . . . ?
C29 C30 C25 N3 -177.4(7) . . . . ?
C29 C30 C25 C26 -1.1(12) . . . . ?
C29 C28 C27 C26 3.3(13) . . . . ?
C40 P4 N4 U1 -129.2(4) . . . . ?
C40 P4 N4 C36 46.8(9) . . . . ?
C40 P4 C37 C38 -138.0(7) . . . . ?
C40 P4 C37 C39 100.8(7) . . . . ?
C1 C2 C3 C4 -0.7(14) . . . . ?
C1 C6 C5 C4 -1.6(14) . . . . ?
C53 C52 C51 C50 -3.0(14) . . . . ?
C12 C7 C8 C9 -1.1(13) . . . . ?
C12 C11 C10 C9 -3.4(14) . . . . ?
C2 C1 C6 N5 174.1(7) . . . . ?
C2 C1 C6 C5 1.8(13) . . . . ?
C6 N5 C7 C12 154.2(8) . . . . ?
C6 N5 C7 C8 -31.6(13) . . . . ?
C6 C1 C2 C3 -0.7(13) . . . . ?
C55 N7 C54 C49 167.7(8) . . . . ?
C55 N7 C54 C53 -17.1(14) . . . . ?
C55 C60 C59 C58 1.4(13) . . . . ?
C8 C7 C12 N2 -177.9(7) . . . . ?
C8 C7 C12 C11 -1.3(13) . . . . ?
C8 C9 C10 C11 1.1(15) . . . . ?
C84 C83 C82 C81 -0.3(15) . . . . ?
C32 C33 C34 C35 0.2(14) . . . . ?
C43 P1 N1 U1 -118.6(4) . . . . ?
C43 P1 N1 C1 75.4(9) . . . . ?
C43 P1 C46 C47 79.5(7) . . . . ?
C43 P1 C46 C48 -159.4(7) . . . . ?
C59 C60 C55 N7 176.4(8) . . . . ?
C59 C60 C55 C56 1.2(12) . . . . ?
C37 P4 N4 U1 122.5(4) . . . . ?
C37 P4 N4 C36 -61.5(9) . . . . ?
C37 P4 C40 C42 172.4(7) . . . . ?
C37 P4 C40 C41 -64.9(7) . . . . ?
C16 P2 N2 U1 86.1(5) . . . . ?
C16 P2 N2 C12 -110.2(7) . . . . ?
C16 P2 C13 C15 176.5(7) . . . . ?
C16 P2 C13 C14 -51.6(9) . . . . ?
C81 C80 C79 N10 -173.0(8) . . . . ?
C81 C80 C79 C84 0.7(13) . . . . ?
C56 C57 C58 C59 3.2(15) . . . . ?
C46 P1 N1 U1 125.7(3) . . . . ?
C46 P1 N1 C1 -40.3(9) . . . . ?
C46 P1 C43 C44 -95.4(7) . . . . ?
C46 P1 C43 C45 32.1(9) . . . . ?
C27 C26 C25 N3 179.2(8) . . . . ?
C27 C26 C25 C30 3.2(13) . . . . ?
C70 P7 N9 U2 91.1(5) . . . . ?
C70 P7 N9 C73 -99.3(7) . . . . ?
C70 P7 C67 C68 169.7(7) . . . . ?
C70 P7 C67 C69 -59.0(9) . . . . ?
C67 P7 N9 U2 -145.7(5) . . . . ?
C67 P7 N9 C73 23.9(8) . . . . ?
C67 P7 C70 C72 -162.6(7) . . . . ?
C67 P7 C70 C71 -38.2(10) . . . . ?
C64 P6 N8 U2 86.1(5) . . . . ?
C64 P6 N8 C60 -112.9(7) . . . . ?
C64 P6 C61 C63 173.5(7) . . . . ?
C64 P6 C61 C62 -56.6(8) . . . . ?
C94 P8 N12 U2 126.6(4) . . . . ?
C94 P8 N12 C49 -76.9(9) . . . . ?
C94 P8 C91 C92 173.2(7) . . . . ?
C94 P8 C91 C93 -63.0(9) . . . . ?
C13 P2 N2 U1 -151.6(4) . . . . ?
C13 P2 N2 C12 12.1(8) . . . . ?
C13 P2 C16 C18 -47.5(8) . . . . ?
C13 P2 C16 C17 -168.5(6) . . . . ?
C3 C4 C5 C6 0.3(15) . . . . ?
C58 C57 C56 C55 -0.6(15) . . . . ?
C91 P8 N12 U2 -125.2(4) . . . . ?
C91 P8 N12 C49 31.3(9) . . . . ?
C91 P8 C94 C95 -140.7(7) . . . . ?
C91 P8 C94 C96 97.1(8) . . . . ?
C5 C4 C3 C2 0.9(15) . . . . ?
C88 P5 N11 U2 126.1(5) . . . . ?
C88 P5 N11 C84 -51.7(11) . . . . ?
C88 P5 C85 C86 -82.2(10) . . . . ?
C88 P5 C85 C87A 126(2) . . . . ?
C88 P5 C85 C87 52.1(16) . . . . ?
C85 P5 N11 U2 -121.3(5) . . . . ?
C85 P5 N11 C84 60.9(11) . . . . ?
C85 P5 C88 C89 87.5(10) . . . . ?
C85 P5 C88 C90 -148.8(10) . . . . ?
